data_2021103
loop_
_publ_author_name
'Minyaev, Mikhail E.'
'Nifant'ev, Ilya E.'
'Shlyakhtin, Andrey V.'
'Ivchenko, Pavel V.'
'Lyssenko, Konstantin A.'

_publ_section_title
;
 Phenoxide and alkoxide complexes of Mg, Al and Zn, and their use for the
 ring-opening polymerization of \e-caprolactone with initiators of
 different natures
;
_journal_coeditor_code LG3221
_journal_issue 5
_journal_name_full 'Acta Crystallographica Section C'
_journal_page_first 548
_journal_page_last 557
_journal_paper_doi 10.1107/S2053229618005090
_journal_volume 74
_journal_year 2018
_chemical_formula_iupac '[Mg (C15 H23 O)2 (C4 H8 O)2]'
_chemical_formula_moiety 'C38 H62 Mg O4'
_chemical_formula_sum 'C38 H62 Mg O4'
_chemical_formula_weight 607.18
_chemical_name_common
;
Magnesium bis(4-methyl-2,6-di(tert-butyl)phenoxide) bis(tetrahydrofuranate)
;
_chemical_name_systematic
Bis(2,6-di-<i>tert</i>-butyl-4-methylphenolato-\k<i>O</i>)bis(tetrahydrofuran-\k<i>O</i>)magnesium
_space_group_crystal_system monoclinic
_space_group_IT_number 4
_space_group_name_Hall 'P 2yb'
_space_group_name_H-M_alt 'P 1 21 1'
_symmetry_space_group_name_Hall 'P 2yb'
_symmetry_space_group_name_H-M 'P 1 21 1'
_atom_sites_solution_hydrogens geom
_audit_creation_method SHELXL-2017/1
_cell_angle_alpha 90
_cell_angle_beta 106.954(4)
_cell_angle_gamma 90
_cell_formula_units_Z 6
_cell_length_a 16.847(3)
_cell_length_b 15.6786(18)
_cell_length_c 21.787(2)
_cell_measurement_reflns_used 999
_cell_measurement_temperature 120(2)
_cell_measurement_theta_max 25
_cell_measurement_theta_min 3
_cell_volume 5504.7(13)
_computing_cell_refinement
;
APEX2 (Bruker, 2008)
;
_computing_data_collection
;
APEX2 (Bruker, 2008)
;
_computing_data_reduction
;
APEX2 (Bruker, 2008)
;
_computing_molecular_graphics
;
SHELXTL (Sheldrick, 2008)
;
_computing_publication_material
;
SHELXTL (Sheldrick, 2008)
;
_computing_structure_refinement
;
SHELXL2017 (Sheldrick, 2015b)
;
_computing_structure_solution
;
SHELXT (Sheldrick, 2015a)
;
_diffrn_ambient_temperature 120(2)
_diffrn_measured_fraction_theta_full 1.000
_diffrn_measured_fraction_theta_max 1.000
_diffrn_measurement_device_type 'Bruker SMART APEXII'
_diffrn_measurement_method '\w scans'
_diffrn_radiation_monochromator graphite
_diffrn_radiation_source 'fine-focus sealed tube'
_diffrn_radiation_type MoK\a
_diffrn_radiation_wavelength 0.71073
_diffrn_reflns_av_R_equivalents 0.0359
_diffrn_reflns_limit_h_max 22
_diffrn_reflns_limit_h_min -22
_diffrn_reflns_limit_k_max 21
_diffrn_reflns_limit_k_min -21
_diffrn_reflns_limit_l_max 29
_diffrn_reflns_limit_l_min -29
_diffrn_reflns_number 69149
_diffrn_reflns_theta_full 25.242
_diffrn_reflns_theta_max 28.997
_diffrn_reflns_theta_min 0.977
_exptl_absorpt_coefficient_mu 0.084
_exptl_absorpt_correction_T_max 0.975
_exptl_absorpt_correction_T_min 0.951
_exptl_absorpt_correction_type multi-scan
_exptl_absorpt_process_details
;
(SADABS; Bruker, 2008)
;
_exptl_crystal_colour colourless
_exptl_crystal_density_diffrn 1.099
_exptl_crystal_density_method 'not measured'
_exptl_crystal_description block
_exptl_crystal_F_000 2004
_exptl_crystal_size_max 0.483
_exptl_crystal_size_mid 0.395
_exptl_crystal_size_min 0.371
_refine_diff_density_max 0.267
_refine_diff_density_min -0.205
_refine_ls_abs_structure_details
;
Refined as an inversion twin
;
_refine_ls_abs_structure_Flack 0.07(15)
_refine_ls_extinction_method none
_refine_ls_goodness_of_fit_ref 0.979
_refine_ls_hydrogen_treatment constr
_refine_ls_matrix_type full
_refine_ls_number_parameters 1238
_refine_ls_number_reflns 29225
_refine_ls_number_restraints 17
_refine_ls_restrained_S_all 0.979
_refine_ls_R_factor_all 0.0783
_refine_ls_R_factor_gt 0.0473
_refine_ls_shift/su_max 0.001
_refine_ls_shift/su_mean 0.000
_refine_ls_structure_factor_coef Fsqd
_refine_ls_weighting_details 'w=1/[\s^2^(Fo^2^)+(0.0599P)^2^] where P=(Fo^2^+2Fc^2^)/3'
_refine_ls_weighting_scheme calc
_refine_ls_wR_factor_gt 0.1059
_refine_ls_wR_factor_ref 0.1216
_reflns_number_gt 20602
_reflns_number_total 29225
_reflns_threshold_expression 'I > 2\s(I)'
_cod_data_source_file lg3221sup1.cif
_cod_data_source_block Mg
_cod_original_cell_volume 5504.9(12)
_cod_database_code 2021103
_shelx_space_group_comment
;
The symmetry employed for this shelxl refinement is uniquely defined
by the following loop, which should always be used as a source of
symmetry information in preference to the above space-group names.
They are only intended as comments.
;
_shelx_estimated_absorpt_t_min 0.961
_shelx_estimated_absorpt_t_max 0.970

loop_
_space_group_symop_operation_xyz
'x, y, z'
'-x, y+1/2, -z'

loop_
_atom_site_type_symbol
_atom_site_label
_atom_site_fract_x
_atom_site_fract_y
_atom_site_fract_z
_atom_site_U_iso_or_equiv
_atom_site_adp_type
_atom_site_calc_flag
_atom_site_occupancy
_atom_site_disorder_assembly
_atom_site_disorder_group
Mg Mg1 0.17592(5) 0.27788(5) 0.09003(4) 0.01458(16) Uani d 1 . .
O O1A 0.20462(10) 0.21640(10) 0.16622(7) 0.0186(3) Uani d 1 . .
C C1A 0.22385(13) 0.16511(15) 0.21712(10) 0.0147(4) Uani d 1 . .
C C2A 0.19674(14) 0.07843(15) 0.21239(11) 0.0174(5) Uani d 1 . .
C C3A 0.21622(14) 0.02827(15) 0.26792(11) 0.0178(5) Uani d 1 . .
H H3A 0.196822 -0.028928 0.264581 0.021 Uiso calc 1 . .
C C4A 0.26265(14) 0.05811(15) 0.32782(11) 0.0175(5) Uani d 1 . .
C C5A 0.29009(14) 0.14227(15) 0.33133(11) 0.0185(5) Uani d 1 . .
H H5A 0.322360 0.163535 0.371735 0.022 Uiso calc 1 . .
C C6A 0.27261(14) 0.19696(14) 0.27851(11) 0.0160(5) Uani d 1 . .
C C7A 0.14616(17) 0.03859(16) 0.14826(11) 0.0264(6) Uani d 1 . .
C C8A 0.06190(17) 0.0843(2) 0.12368(13) 0.0368(7) Uani d 1 . .
H H8A 0.032959 0.081997 0.156681 0.055 Uiso calc 1 . .
H H8B 0.028188 0.055973 0.084668 0.055 Uiso calc 1 . .
H H8C 0.070930 0.143925 0.114053 0.055 Uiso calc 1 . .
C C9A 0.1283(2) -0.05665(18) 0.15546(13) 0.0417(8) Uani d 1 . .
H H9A 0.094656 -0.063019 0.185034 0.063 Uiso calc 1 . .
H H9B 0.180842 -0.087349 0.172454 0.063 Uiso calc 1 . .
H H9C 0.098154 -0.080170 0.113461 0.063 Uiso calc 1 . .
C C10A 0.19456(19) 0.04316(16) 0.09819(12) 0.0322(7) Uani d 1 . .
H H10A 0.209079 0.102612 0.092667 0.048 Uiso calc 1 . .
H H10B 0.159990 0.020668 0.057111 0.048 Uiso calc 1 . .
H H10C 0.245345 0.009095 0.112964 0.048 Uiso calc 1 . .
C C11A 0.28155(16) 0.00094(16) 0.38607(11) 0.0233(5) Uani d 1 . .
H H11A 0.263464 -0.057335 0.372745 0.035 Uiso calc 1 . .
H H11B 0.252041 0.021825 0.415765 0.035 Uiso calc 1 . .
H H11C 0.341403 0.001234 0.407510 0.035 Uiso calc 1 . .
C C12A 0.30524(14) 0.28902(15) 0.28699(11) 0.0190(5) Uani d 1 . .
C C13A 0.35577(17) 0.30896(17) 0.35697(12) 0.0295(6) Uani d 1 . .
H H13A 0.377356 0.367312 0.359530 0.044 Uiso calc 1 . .
H H13B 0.402133 0.268783 0.370790 0.044 Uiso calc 1 . .
H H13C 0.319862 0.303435 0.384956 0.044 Uiso calc 1 . .
C C14A 0.23293(16) 0.35324(16) 0.27005(12) 0.0246(6) Uani d 1 . .
H H14A 0.198484 0.343431 0.225895 0.037 Uiso calc 1 . .
H H14B 0.255079 0.411434 0.273987 0.037 Uiso calc 1 . .
H H14C 0.199221 0.345716 0.299494 0.037 Uiso calc 1 . .
C C15A 0.36377(15) 0.30458(16) 0.24538(12) 0.0249(6) Uani d 1 . .
H H15A 0.333225 0.296225 0.200064 0.037 Uiso calc 1 . .
H H15B 0.410231 0.264332 0.257730 0.037 Uiso calc 1 . .
H H15C 0.385083 0.363076 0.251878 0.037 Uiso calc 1 . .
O O2A 0.17724(10) 0.23572(10) 0.01027(7) 0.0178(3) Uani d 1 . .
C C16A 0.18788(14) 0.17449(14) -0.02957(10) 0.0142(4) Uani d 1 . .
C C17A 0.11733(14) 0.14383(14) -0.07949(10) 0.0161(5) Uani d 1 . .
C C18A 0.12829(15) 0.07743(15) -0.11847(11) 0.0186(5) Uani d 1 . .
H H18A 0.081180 0.056485 -0.150529 0.022 Uiso calc 1 . .
C C19A 0.20528(15) 0.04013(15) -0.11268(11) 0.0207(5) Uani d 1 . .
C C20A 0.27348(15) 0.07282(14) -0.06606(11) 0.0186(5) Uani d 1 . .
H H20A 0.326520 0.048810 -0.062083 0.022 Uiso calc 1 . .
C C21A 0.26779(14) 0.13970(14) -0.02450(10) 0.0160(5) Uani d 1 . .
C C22A 0.03165(14) 0.18638(15) -0.09245(11) 0.0187(5) Uani d 1 . .
C C23A -0.00309(15) 0.17668(17) -0.03510(11) 0.0254(6) Uani d 1 . .
H H23A 0.034914 0.203499 0.002813 0.038 Uiso calc 1 . .
H H23B -0.008860 0.115981 -0.026565 0.038 Uiso calc 1 . .
H H23C -0.057501 0.204378 -0.044903 0.038 Uiso calc 1 . .
C C24A -0.03380(15) 0.14667(18) -0.15050(11) 0.0272(6) Uani d 1 . .
H H24A -0.015008 0.151933 -0.188877 0.041 Uiso calc 1 . .
H H24B -0.086738 0.176639 -0.157467 0.041 Uiso calc 1 . .
H H24C -0.041135 0.086257 -0.141965 0.041 Uiso calc 1 . .
C C25A 0.03941(17) 0.28087(17) -0.10896(12) 0.0282(6) Uani d 1 . .
H H25A 0.080095 0.308929 -0.073141 0.042 Uiso calc 1 . .
H H25B -0.014601 0.308890 -0.116612 0.042 Uiso calc 1 . .
H H25C 0.057683 0.284951 -0.147641 0.042 Uiso calc 1 . .
C C26A 0.21425(17) -0.03141(17) -0.15714(12) 0.0273(6) Uani d 1 . .
H H26A 0.266248 -0.062106 -0.137934 0.041 Uiso calc 1 . .
H H26B 0.214861 -0.007424 -0.198533 0.041 Uiso calc 1 . .
H H26C 0.167419 -0.070893 -0.163647 0.041 Uiso calc 1 . .
C C27A 0.35116(13) 0.17313(13) 0.02010(10) 0.0170(5) Uani d 1 . .
C C28A 0.3468(2) 0.2298(2) 0.07634(15) 0.0265(7) Uani d 0.741(3) A 1
H H28A 0.316927 0.282518 0.059762 0.040 Uiso calc 0.741(3) A 1
H H28B 0.403184 0.243815 0.102642 0.040 Uiso calc 0.741(3) A 1
H H28C 0.317621 0.199438 0.102586 0.040 Uiso calc 0.741(3) A 1
C C29A 0.4064(2) 0.0971(2) 0.05057(17) 0.0284(8) Uani d 0.741(3) A 1
H H29A 0.421046 0.064573 0.017009 0.043 Uiso calc 0.741(3) A 1
H H29B 0.376229 0.060124 0.072372 0.043 Uiso calc 0.741(3) A 1
H H29C 0.457078 0.118092 0.081717 0.043 Uiso calc 0.741(3) A 1
C C30A 0.3935(2) 0.2227(2) -0.02217(17) 0.0341(9) Uani d 0.741(3) A 1
H H30A 0.400583 0.185364 -0.056247 0.051 Uiso calc 0.741(3) A 1
H H30B 0.447886 0.242822 0.004032 0.051 Uiso calc 0.741(3) A 1
H H30C 0.359037 0.271734 -0.041369 0.051 Uiso calc 0.741(3) A 1
C C28B 0.3593(6) 0.1647(7) 0.0920(2) 0.0265(7) Uani d 0.259(3) A 2
H H28D 0.413099 0.187343 0.117225 0.040 Uiso calc 0.259(3) A 2
H H28E 0.355170 0.104464 0.102665 0.040 Uiso calc 0.259(3) A 2
H H28F 0.314665 0.196938 0.101854 0.040 Uiso calc 0.259(3) A 2
C C29B 0.4315(4) 0.1327(6) 0.0137(5) 0.0284(8) Uani d 0.259(3) A 2
H H29D 0.436230 0.143696 -0.029349 0.043 Uiso calc 0.259(3) A 2
H H29E 0.430288 0.071050 0.020722 0.043 Uiso calc 0.259(3) A 2
H H29F 0.479305 0.157661 0.045780 0.043 Uiso calc 0.259(3) A 2
C C30B 0.3625(7) 0.2680(3) 0.0065(5) 0.0341(9) Uani d 0.259(3) A 2
H H30D 0.362193 0.274944 -0.038218 0.051 Uiso calc 0.259(3) A 2
H H30E 0.415471 0.288303 0.035032 0.051 Uiso calc 0.259(3) A 2
H H30F 0.316975 0.301170 0.014199 0.051 Uiso calc 0.259(3) A 2
O O3A 0.21528(10) 0.39920(10) 0.08075(8) 0.0204(4) Uani d 1 . .
C C31A 0.22131(17) 0.47038(15) 0.12539(12) 0.0254(6) Uani d 1 . .
H H31A 0.272203 0.465192 0.162049 0.030 Uiso calc 1 . .
H H31B 0.172627 0.471146 0.142119 0.030 Uiso calc 1 . .
C C32A 0.22412(17) 0.55161(15) 0.08740(12) 0.0252(6) Uani d 1 . .
H H32A 0.281599 0.573289 0.096614 0.030 Uiso calc 1 . .
H H32B 0.188751 0.596714 0.097496 0.030 Uiso calc 1 . .
C C33A 0.19046(17) 0.52283(16) 0.01743(12) 0.0276(6) Uani d 1 . .
H H33A 0.129032 0.523285 0.002905 0.033 Uiso calc 1 . .
H H33B 0.211663 0.559228 -0.011447 0.033 Uiso calc 1 . .
C C34A 0.22418(18) 0.43306(16) 0.02059(12) 0.0278(6) Uani d 1 . .
H H34A 0.191799 0.398803 -0.016430 0.033 Uiso calc 1 . .
H H34B 0.283127 0.433435 0.021086 0.033 Uiso calc 1 . .
O O4A 0.06468(10) 0.32664(11) 0.09549(8) 0.0223(4) Uani d 1 . .
C C35A 0.00794(16) 0.38130(18) 0.04862(13) 0.0294(6) Uani d 1 . .
H H35A 0.013287 0.370900 0.005186 0.035 Uiso calc 1 . .
H H35B 0.020174 0.442112 0.059623 0.035 Uiso calc 1 . .
C C36A -0.07942(16) 0.3588(2) 0.05082(14) 0.0354(7) Uani d 1 . .
H H36A -0.112361 0.333430 0.009674 0.042 Uiso calc 1 . .
H H36B -0.108563 0.410156 0.059604 0.042 Uiso calc 1 . .
C C37A -0.06624(17) 0.2943(2) 0.10549(14) 0.0395(7) Uani d 1 . .
H H37A -0.104540 0.305157 0.131510 0.047 Uiso calc 1 . .
H H37B -0.074344 0.235172 0.088860 0.047 Uiso calc 1 . .
C C38A 0.02379(16) 0.3098(2) 0.14453(13) 0.0309(6) Uani d 1 . .
H H38A 0.028414 0.359261 0.173569 0.037 Uiso calc 1 . .
H H38B 0.047659 0.258875 0.170227 0.037 Uiso calc 1 . .
Mg Mg2 0.48928(5) 0.78096(5) 0.24224(3) 0.01475(17) Uani d 1 . .
O O1C 0.46410(10) 0.71592(10) 0.16788(7) 0.0176(3) Uani d 1 . .
C C1C 0.44362(14) 0.66282(15) 0.11796(11) 0.0163(5) Uani d 1 . .
C C2C 0.39177(14) 0.69130(14) 0.05679(11) 0.0159(5) Uani d 1 . .
C C3C 0.37384(15) 0.63517(15) 0.00495(11) 0.0203(5) Uani d 1 . .
H H3G 0.339640 0.654603 -0.035416 0.024 Uiso calc 1 . .
C C4C 0.40371(15) 0.55210(15) 0.00962(11) 0.0208(5) Uani d 1 . .
C C5C 0.45252(15) 0.52463(15) 0.06924(11) 0.0217(5) Uani d 1 . .
H H5G 0.472451 0.467613 0.073329 0.026 Uiso calc 1 . .
C C6C 0.47381(15) 0.57710(15) 0.12375(11) 0.0194(5) Uani d 1 . .
C C7C 0.35692(15) 0.78313(15) 0.04690(11) 0.0196(5) Uani d 1 . .
C C8C 0.42852(17) 0.84818(16) 0.06002(13) 0.0283(6) Uani d 1 . .
H H8G 0.405763 0.906143 0.055018 0.042 Uiso calc 1 . .
H H8H 0.460480 0.839128 0.029519 0.042 Uiso calc 1 . .
H H8I 0.464843 0.840627 0.103876 0.042 Uiso calc 1 . .
C C9C 0.30162(15) 0.79980(16) 0.09097(12) 0.0238(5) Uani d 1 . .
H H9H 0.279878 0.858120 0.084301 0.036 Uiso calc 1 . .
H H9I 0.334519 0.792613 0.135860 0.036 Uiso calc 1 . .
H H9J 0.255344 0.759251 0.080735 0.036 Uiso calc 1 . .
C C10C 0.30240(17) 0.79911(18) -0.02220(12) 0.0314(6) Uani d 1 . .
H H10G 0.280329 0.857319 -0.025738 0.047 Uiso calc 1 . .
H H10H 0.256343 0.758303 -0.032978 0.047 Uiso calc 1 . .
H H10I 0.335803 0.791893 -0.051894 0.047 Uiso calc 1 . .
C C11C 0.38602(16) 0.49366(16) -0.04824(11) 0.0251(6) Uani d 1 . .
H H11G 0.327366 0.498243 -0.072873 0.038 Uiso calc 1 . .
H H11H 0.398563 0.434634 -0.033868 0.038 Uiso calc 1 . .
H H11I 0.420697 0.510308 -0.075371 0.038 Uiso calc 1 . .
C C12C 0.53072(17) 0.54106(17) 0.18729(12) 0.0275(6) Uani d 1 . .
C C13C 0.5520(2) 0.44641(19) 0.18130(14) 0.0479(9) Uani d 1 . .
H H13G 0.500642 0.412949 0.168149 0.072 Uiso calc 1 . .
H H13H 0.586901 0.425656 0.222826 0.072 Uiso calc 1 . .
H H13I 0.581861 0.440423 0.149106 0.072 Uiso calc 1 . .
C C14C 0.61309(16) 0.5913(2) 0.20685(12) 0.0346(7) Uani d 1 . .
H H14G 0.638984 0.588816 0.172034 0.052 Uiso calc 1 . .
H H14H 0.650543 0.566075 0.245734 0.052 Uiso calc 1 . .
H H14I 0.602021 0.650873 0.215211 0.052 Uiso calc 1 . .
C C15C 0.48823(18) 0.54488(16) 0.24100(12) 0.0305(6) Uani d 1 . .
H H15G 0.437704 0.510105 0.228893 0.046 Uiso calc 1 . .
H H15H 0.473783 0.604116 0.247338 0.046 Uiso calc 1 . .
H H15I 0.526164 0.522854 0.280932 0.046 Uiso calc 1 . .
O O2C 0.47794(9) 0.73893(10) 0.31926(7) 0.0168(3) Uani d 1 . .
C C16C 0.47035(14) 0.67951(14) 0.36146(10) 0.0150(5) Uani d 1 . .
C C17C 0.39140(14) 0.64271(14) 0.35805(10) 0.0164(5) Uani d 1 . .
C C18C 0.38813(15) 0.57683(15) 0.40066(11) 0.0218(5) Uani d 1 . .
H H18G 0.335976 0.551144 0.397360 0.026 Uiso calc 1 . .
C C19C 0.45755(16) 0.54732(16) 0.44750(12) 0.0250(6) Uani d 1 . .
C C20C 0.53330(16) 0.58659(16) 0.45229(11) 0.0236(5) Uani d 1 . .
H H20G 0.581132 0.567793 0.484673 0.028 Uiso calc 1 . .
C C21C 0.54191(14) 0.65251(15) 0.41145(10) 0.0181(5) Uani d 1 . .
C C22C 0.30943(13) 0.67441(13) 0.31074(10) 0.0181(5) Uani d 1 . .
C C23C 0.23198(16) 0.63238(19) 0.32136(14) 0.0266(7) Uani d 0.900(3) B 1
H H23G 0.231738 0.641635 0.365790 0.040 Uiso calc 0.900(3) B 1
H H23H 0.232852 0.571025 0.313007 0.040 Uiso calc 0.900(3) B 1
H H23I 0.182027 0.657717 0.292056 0.040 Uiso calc 0.900(3) B 1
C C24C 0.29958(18) 0.77083(16) 0.31950(15) 0.0292(7) Uani d 0.900(3) B 1
H H24G 0.299002 0.782245 0.363597 0.044 Uiso calc 0.900(3) B 1
H H24H 0.247358 0.790418 0.289490 0.044 Uiso calc 0.900(3) B 1
H H24I 0.346098 0.801241 0.311012 0.044 Uiso calc 0.900(3) B 1
C C25C 0.30562(17) 0.6559(2) 0.24079(11) 0.0272(7) Uani d 0.900(3) B 1
H H25G 0.253017 0.677040 0.212290 0.041 Uiso calc 0.900(3) B 1
H H25H 0.309492 0.594198 0.234846 0.041 Uiso calc 0.900(3) B 1
H H25I 0.351911 0.684462 0.230571 0.041 Uiso calc 0.900(3) B 1
C C23D 0.2645(14) 0.7197(15) 0.3537(10) 0.0266(7) Uani d 0.100(3) B 2
H H23J 0.249378 0.777570 0.337591 0.040 Uiso calc 0.100(3) B 2
H H23K 0.301363 0.722441 0.397716 0.040 Uiso calc 0.100(3) B 2
H H23L 0.214284 0.687793 0.353078 0.040 Uiso calc 0.100(3) B 2
C C24D 0.3147(16) 0.7228(15) 0.2507(8) 0.0292(7) Uani d 0.100(3) B 2
H H24J 0.258750 0.730359 0.221260 0.044 Uiso calc 0.100(3) B 2
H H24K 0.348517 0.690161 0.229254 0.044 Uiso calc 0.100(3) B 2
H H24L 0.340108 0.778799 0.263247 0.044 Uiso calc 0.100(3) B 2
C C25D 0.2602(14) 0.5948(10) 0.2804(11) 0.0272(7) Uani d 0.100(3) B 2
H H25J 0.217462 0.610907 0.240919 0.041 Uiso calc 0.100(3) B 2
H H25K 0.233742 0.569474 0.310630 0.041 Uiso calc 0.100(3) B 2
H H25L 0.297900 0.553119 0.270281 0.041 Uiso calc 0.100(3) B 2
C C26C 0.45155(19) 0.47610(19) 0.49314(13) 0.0368(7) Uani d 1 . .
H H26G 0.398358 0.446515 0.476433 0.055 Uiso calc 1 . .
H H26H 0.455331 0.500201 0.535398 0.055 Uiso calc 1 . .
H H26I 0.497071 0.435616 0.497039 0.055 Uiso calc 1 . .
C C27C 0.62675(15) 0.69677(16) 0.42256(11) 0.0199(5) Uani d 1 . .
C C28C 0.69326(16) 0.6616(2) 0.48195(12) 0.0328(7) Uani d 1 . .
H H28G 0.745144 0.693278 0.488076 0.049 Uiso calc 1 . .
H H28H 0.702785 0.601060 0.475412 0.049 Uiso calc 1 . .
H H28I 0.674039 0.668167 0.520029 0.049 Uiso calc 1 . .
C C29C 0.61635(16) 0.79185(17) 0.43533(13) 0.0302(6) Uani d 1 . .
H H29G 0.669418 0.821258 0.441395 0.045 Uiso calc 1 . .
H H29H 0.598521 0.798132 0.474075 0.045 Uiso calc 1 . .
H H29I 0.574485 0.816834 0.398669 0.045 Uiso calc 1 . .
C C30C 0.66154(15) 0.68227(18) 0.36560(11) 0.0259(6) Uani d 1 . .
H H30G 0.714853 0.711801 0.373547 0.039 Uiso calc 1 . .
H H30H 0.622403 0.704716 0.326371 0.039 Uiso calc 1 . .
H H30I 0.669553 0.621051 0.360544 0.039 Uiso calc 1 . .
O O3C 0.44741(10) 0.90238(10) 0.24898(8) 0.0208(4) Uani d 1 . .
C C31C 0.44378(17) 0.97125(15) 0.20274(12) 0.0259(6) Uani d 1 . .
H H31G 0.394523 0.964495 0.164923 0.031 Uiso calc 1 . .
H H31H 0.494142 0.970927 0.188081 0.031 Uiso calc 1 . .
C C32C 0.43824(16) 1.05433(16) 0.23796(13) 0.0284(6) Uani d 1 . .
H H32G 0.380208 1.074749 0.227461 0.034 Uiso calc 1 . .
H H32H 0.472967 1.099401 0.227007 0.034 Uiso calc 1 . .
C C33C 0.47121(16) 1.02920(16) 0.30870(13) 0.0286(6) Uani d 1 . .
H H33G 0.532628 1.029831 0.323604 0.034 Uiso calc 1 . .
H H33H 0.449521 1.067349 0.336267 0.034 Uiso calc 1 . .
C C34C 0.43757(17) 0.93968(16) 0.30778(12) 0.0259(6) Uani d 1 . .
H H34G 0.469546 0.907159 0.345937 0.031 Uiso calc 1 . .
H H34H 0.378439 0.940656 0.306751 0.031 Uiso calc 1 . .
O O4C 0.60087(10) 0.83053(11) 0.23673(8) 0.0224(4) Uani d 1 . .
C C35C 0.63864(16) 0.8176(2) 0.18536(13) 0.0319(7) Uani d 1 . .
H H35G 0.631805 0.868559 0.157454 0.038 Uiso calc 1 . .
H H35H 0.614449 0.767490 0.158840 0.038 Uiso calc 1 . .
C C36C 0.72996(18) 0.8026(2) 0.22180(15) 0.0446(8) Uani d 1 . .
H H36G 0.739823 0.742552 0.235911 0.053 Uiso calc 1 . .
H H36H 0.766309 0.817193 0.194897 0.053 Uiso calc 1 . .
C C37C 0.74501(17) 0.8625(2) 0.27908(14) 0.0372(7) Uani d 1 . .
H H37G 0.775005 0.914323 0.272350 0.045 Uiso calc 1 . .
H H37H 0.777874 0.833832 0.318864 0.045 Uiso calc 1 . .
C C38C 0.65845(16) 0.88518(18) 0.28313(13) 0.0290(6) Uani d 1 . .
H H38G 0.654455 0.874530 0.326919 0.035 Uiso calc 1 . .
H H38H 0.646008 0.946030 0.272419 0.035 Uiso calc 1 . .
Mg Mg3 0.84127(5) 0.26654(5) 0.42775(3) 0.01572(19) Uani d 1 . .
O O1E 0.84189(10) 0.22858(10) 0.34672(7) 0.0174(3) Uani d 1 . .
C C1E 0.85372(14) 0.17093(14) 0.30520(10) 0.0144(4) Uani d 1 . .
C C2E 0.93401(14) 0.13763(14) 0.30924(10) 0.0161(5) Uani d 1 . .
C C3E 0.94041(15) 0.07375(15) 0.26562(11) 0.0196(5) Uani d 1 . .
H H3M 0.993735 0.050991 0.268852 0.023 Uiso calc 1 . .
C C4E 0.87273(16) 0.04224(16) 0.21804(11) 0.0223(5) Uani d 1 . .
C C5E 0.79523(15) 0.07789(15) 0.21307(11) 0.0206(5) Uani d 1 . .
H H5M 0.748367 0.057998 0.180258 0.025 Uiso calc 1 . .
C C6E 0.78389(14) 0.14151(14) 0.25435(10) 0.0167(5) Uani d 1 . .
C C7E 1.01802(14) 0.16896(15) 0.35449(11) 0.0177(5) Uani d 1 . .
C C8E 1.06339(18) 0.21803(19) 0.31366(14) 0.0345(7) Uani d 1 . .
H H8M 1.116508 0.239275 0.341317 0.052 Uiso calc 1 . .
H H8N 1.029152 0.266223 0.292562 0.052 Uiso calc 1 . .
H H8O 1.073427 0.179861 0.281087 0.052 Uiso calc 1 . .
C C9E 1.01425(16) 0.22701(19) 0.41014(13) 0.0314(6) Uani d 1 . .
H H9M 1.070720 0.241981 0.435626 0.047 Uiso calc 1 . .
H H9N 0.986078 0.197097 0.437336 0.047 Uiso calc 1 . .
H H9O 0.983550 0.279081 0.393051 0.047 Uiso calc 1 . .
C C10E 1.07265(16) 0.09300(17) 0.38563(13) 0.0299(6) Uani d 1 . .
H H10M 1.123870 0.114087 0.416091 0.045 Uiso calc 1 . .
H H10N 1.086349 0.059101 0.352319 0.045 Uiso calc 1 . .
H H10O 1.042555 0.057378 0.408357 0.045 Uiso calc 1 . .
C C11E 0.88206(17) -0.02746(18) 0.17243(12) 0.0301(6) Uani d 1 . .
H H11M 0.933153 -0.059543 0.191831 0.045 Uiso calc 1 . .
H H11N 0.884715 -0.001827 0.132056 0.045 Uiso calc 1 . .
H H11O 0.834343 -0.066087 0.163927 0.045 Uiso calc 1 . .
C C12E 0.69729(14) 0.18177(15) 0.24325(11) 0.0195(5) Uani d 1 . .
C C13E 0.63240(15) 0.14472(18) 0.18378(11) 0.0280(6) Uani d 1 . .
H H13M 0.579020 0.173350 0.178066 0.042 Uiso calc 1 . .
H H13N 0.626031 0.083457 0.189906 0.042 Uiso calc 1 . .
H H13O 0.650972 0.153859 0.145647 0.042 Uiso calc 1 . .
C C14E 0.66347(15) 0.16605(18) 0.30041(11) 0.0262(6) Uani d 1 . .
H H14M 0.701295 0.191144 0.339175 0.039 Uiso calc 1 . .
H H14N 0.658921 0.104535 0.306631 0.039 Uiso calc 1 . .
H H14O 0.608590 0.192403 0.291953 0.039 Uiso calc 1 . .
C C15E 0.70275(17) 0.27782(17) 0.23043(13) 0.0323(6) Uani d 1 . .
H H15M 0.742848 0.304564 0.267271 0.048 Uiso calc 1 . .
H H15N 0.648102 0.304032 0.223909 0.048 Uiso calc 1 . .
H H15O 0.720762 0.286014 0.191933 0.048 Uiso calc 1 . .
O O2E 0.87487(10) 0.20255(10) 0.50252(7) 0.0193(4) Uani d 1 . .
C C16E 0.89840(14) 0.14983(14) 0.55264(10) 0.0156(5) Uani d 1 . .
C C17E 0.94776(14) 0.18083(14) 0.61378(11) 0.0164(5) Uani d 1 . .
C C18E 0.96889(14) 0.12492(15) 0.66584(11) 0.0180(5) Uani d 1 . .
H H18M 1.002005 0.145701 0.706138 0.022 Uiso calc 1 . .
C C19E 0.94358(14) 0.04003(15) 0.66137(11) 0.0180(5) Uani d 1 . .
C C20E 0.89729(14) 0.01044(15) 0.60160(11) 0.0178(5) Uani d 1 . .
H H20M 0.879765 -0.047409 0.597842 0.021 Uiso calc 1 . .
C C21E 0.87520(14) 0.06160(15) 0.54666(11) 0.0174(5) Uani d 1 . .
C C22E 0.97575(15) 0.27471(15) 0.62351(11) 0.0195(5) Uani d 1 . .
C C23E 0.89988(17) 0.33385(16) 0.61012(13) 0.0284(6) Uani d 1 . .
H H23M 0.868339 0.321102 0.640350 0.043 Uiso calc 1 . .
H H23N 0.864511 0.324800 0.566137 0.043 Uiso calc 1 . .
H H23O 0.918411 0.393368 0.615320 0.043 Uiso calc 1 . .
C C24E 1.03031(16) 0.29726(16) 0.58007(12) 0.0252(5) Uani d 1 . .
H H24M 1.049302 0.356433 0.587889 0.038 Uiso calc 1 . .
H H24N 0.997910 0.290598 0.534999 0.038 Uiso calc 1 . .
H H24O 1.078435 0.259080 0.589671 0.038 Uiso calc 1 . .
C C25E 1.02830(18) 0.29358(17) 0.69287(12) 0.0309(6) Uani d 1 . .
H H25M 0.995160 0.282597 0.722269 0.046 Uiso calc 1 . .
H H25N 1.045773 0.353446 0.696339 0.046 Uiso calc 1 . .
H H25O 1.077395 0.256692 0.704097 0.046 Uiso calc 1 . .
C C26E 0.96306(16) -0.01719(16) 0.71948(11) 0.0250(6) Uani d 1 . .
H H26M 0.950470 -0.076443 0.705770 0.037 Uiso calc 1 . .
H H26N 0.929362 -0.000176 0.747263 0.037 Uiso calc 1 . .
H H26O 1.022022 -0.012133 0.743179 0.037 Uiso calc 1 . .
C C27E 0.82595(15) 0.02167(16) 0.48212(11) 0.0227(5) Uani d 1 . .
C C28E 0.81384(19) -0.07489(17) 0.48802(12) 0.0344(7) Uani d 1 . .
H H28M 0.782310 -0.085375 0.518624 0.052 Uiso calc 1 . .
H H28N 0.868140 -0.102739 0.503210 0.052 Uiso calc 1 . .
H H28O 0.783366 -0.098090 0.445985 0.052 Uiso calc 1 . .
C C29E 0.87288(17) 0.03319(16) 0.43195(11) 0.0254(6) Uani d 1 . .
H H29M 0.881830 0.094098 0.426343 0.038 Uiso calc 1 . .
H H29N 0.840185 0.008758 0.390972 0.038 Uiso calc 1 . .
H H29O 0.926583 0.004061 0.446509 0.038 Uiso calc 1 . .
C C30E 0.73893(16) 0.0624(2) 0.45858(13) 0.0353(7) Uani d 1 . .
H H30M 0.710516 0.055972 0.491673 0.053 Uiso calc 1 . .
H H30N 0.706663 0.033964 0.419136 0.053 Uiso calc 1 . .
H H30O 0.744343 0.123149 0.449982 0.053 Uiso calc 1 . .
O O3E 0.72870(10) 0.30804(12) 0.43645(8) 0.0267(4) Uani d 1 . .
C C31E 0.69061(17) 0.2868(2) 0.48615(14) 0.0447(8) Uani d 1 . .
H H31M 0.698848 0.333025 0.518373 0.054 Uiso calc 0.809(6) C 1
H H31N 0.713461 0.233028 0.508047 0.054 Uiso calc 0.809(6) C 1
H H31P 0.726779 0.305021 0.528618 0.054 Uiso calc 0.191(6) C 2
H H31Q 0.681833 0.224472 0.487236 0.054 Uiso calc 0.191(6) C 2
C C32E 0.60041(19) 0.2772(3) 0.44951(19) 0.0518(13) Uani d 0.809(6) C 1
H H32M 0.564641 0.286217 0.477814 0.062 Uiso calc 0.809(6) C 1
H H32N 0.589055 0.219956 0.429683 0.062 Uiso calc 0.809(6) C 1
C C32F 0.6086(7) 0.3330(12) 0.4705(3) 0.0518(13) Uani d 0.191(6) C 2
H H32P 0.614213 0.388267 0.493401 0.062 Uiso calc 0.191(6) C 2
H H32Q 0.566099 0.298102 0.482031 0.062 Uiso calc 0.191(6) C 2
C C33E 0.58647(19) 0.3462(3) 0.39872(17) 0.0567(10) Uani d 1 . .
H H33M 0.549235 0.325667 0.357354 0.068 Uiso calc 0.809(6) C 1
H H33N 0.561549 0.397554 0.412111 0.068 Uiso calc 0.809(6) C 1
H H33P 0.562664 0.294108 0.374721 0.068 Uiso calc 0.191(6) C 2
H H33Q 0.547602 0.394513 0.384336 0.068 Uiso calc 0.191(6) C 2
C C34E 0.67171(16) 0.36607(19) 0.39269(14) 0.0344(7) Uani d 1 . .
H H34M 0.673140 0.356814 0.348077 0.041 Uiso calc 1 . .
H H34N 0.686864 0.426089 0.404695 0.041 Uiso calc 1 . .
O O4E 0.87436(11) 0.39055(10) 0.41964(8) 0.0211(4) Uani d 1 . .
C C35E 0.88202(18) 0.42680(16) 0.35987(13) 0.0282(6) Uani d 1 . .
H H35M 0.848767 0.393951 0.322356 0.034 Uiso calc 1 . .
H H35N 0.940658 0.427443 0.359561 0.034 Uiso calc 1 . .
C C36E 0.84882(17) 0.51645(17) 0.35929(13) 0.0307(6) Uani d 1 . .
H H36M 0.787393 0.517206 0.345485 0.037 Uiso calc 1 . .
H H36N 0.869488 0.554238 0.330910 0.037 Uiso calc 1 . .
C C37E 0.88378(17) 0.54225(16) 0.42958(13) 0.0290(6) Uani d 1 . .
H H37M 0.941683 0.562697 0.438888 0.035 Uiso calc 1 . .
H H37N 0.849637 0.587506 0.441030 0.035 Uiso calc 1 . .
C C38E 0.87957(17) 0.45984(16) 0.46561(12) 0.0262(6) Uani d 1 . .
H H38M 0.929753 0.453406 0.502720 0.031 Uiso calc 1 . .
H H38N 0.830143 0.459822 0.481454 0.031 Uiso calc 1 . .

loop_
_atom_site_aniso_label
_atom_site_aniso_U_11
_atom_site_aniso_U_22
_atom_site_aniso_U_33
_atom_site_aniso_U_12
_atom_site_aniso_U_13
_atom_site_aniso_U_23
Mg1 0.0163(4) 0.0144(4) 0.0133(4) -0.0007(3) 0.0047(3) -0.0021(3)
O1A 0.0231(9) 0.0186(8) 0.0145(8) -0.0029(7) 0.0060(7) 0.0003(7)
C1A 0.0142(11) 0.0172(11) 0.0142(11) -0.0007(9) 0.0062(8) 0.0001(9)
C2A 0.0192(12) 0.0179(11) 0.0156(12) -0.0044(10) 0.0057(9) -0.0012(9)
C3A 0.0205(12) 0.0155(11) 0.0186(12) -0.0015(10) 0.0075(9) -0.0003(9)
C4A 0.0193(12) 0.0168(11) 0.0178(12) 0.0017(9) 0.0078(9) 0.0021(9)
C5A 0.0185(12) 0.0206(12) 0.0161(12) -0.0011(10) 0.0044(9) -0.0027(9)
C6A 0.0151(11) 0.0167(11) 0.0174(11) -0.0027(9) 0.0064(9) -0.0030(9)
C7A 0.0386(15) 0.0224(13) 0.0155(12) -0.0160(12) 0.0034(11) -0.0018(10)
C8A 0.0300(15) 0.0477(18) 0.0248(15) -0.0187(14) -0.0043(12) 0.0025(13)
C9A 0.072(2) 0.0289(15) 0.0199(14) -0.0302(16) 0.0069(14) -0.0047(12)
C10A 0.063(2) 0.0168(12) 0.0202(13) -0.0100(13) 0.0175(13) -0.0054(10)
C11A 0.0309(14) 0.0219(12) 0.0159(12) 0.0004(11) 0.0048(10) 0.0027(10)
C12A 0.0204(12) 0.0177(11) 0.0185(12) -0.0044(10) 0.0051(9) -0.0043(10)
C13A 0.0382(16) 0.0247(14) 0.0201(13) -0.0099(12) 0.0001(11) -0.0071(11)
C14A 0.0320(14) 0.0187(12) 0.0251(14) 0.0005(11) 0.0113(11) -0.0041(10)
C15A 0.0240(13) 0.0237(13) 0.0281(14) -0.0102(11) 0.0096(11) -0.0037(11)
O2A 0.0236(8) 0.0154(8) 0.0148(8) 0.0032(7) 0.0059(7) -0.0023(6)
C16A 0.0210(11) 0.0118(10) 0.0104(10) 0.0004(9) 0.0055(9) 0.0006(8)
C17A 0.0210(12) 0.0141(11) 0.0133(11) 0.0005(9) 0.0053(9) 0.0018(9)
C18A 0.0220(12) 0.0171(11) 0.0161(12) -0.0012(10) 0.0047(9) -0.0021(9)
C19A 0.0257(13) 0.0191(12) 0.0175(12) 0.0021(10) 0.0068(10) -0.0044(10)
C20A 0.0220(12) 0.0159(11) 0.0192(12) 0.0028(10) 0.0082(10) -0.0009(9)
C21A 0.0203(12) 0.0146(10) 0.0130(11) -0.0004(9) 0.0047(9) 0.0002(9)
C22A 0.0194(12) 0.0209(12) 0.0150(11) 0.0037(10) 0.0039(9) -0.0002(9)
C23A 0.0223(13) 0.0343(14) 0.0201(13) -0.0018(11) 0.0070(10) -0.0060(11)
C24A 0.0213(13) 0.0404(16) 0.0172(12) 0.0031(12) 0.0018(10) -0.0044(11)
C25A 0.0315(14) 0.0246(13) 0.0267(14) 0.0101(12) 0.0056(11) 0.0064(11)
C26A 0.0333(15) 0.0218(13) 0.0276(14) 0.0015(12) 0.0102(11) -0.0107(11)
C27A 0.0157(11) 0.0193(11) 0.0170(11) 0.0011(10) 0.0063(9) 0.0007(9)
C28A 0.0154(15) 0.0333(18) 0.0287(18) -0.0028(15) 0.0034(13) -0.0138(15)
C29A 0.0207(17) 0.0288(18) 0.031(2) 0.0071(14) -0.0002(14) -0.0033(14)
C30A 0.038(2) 0.035(2) 0.032(2) -0.0128(18) 0.0141(15) 0.0017(16)
C28B 0.0154(15) 0.0333(18) 0.0287(18) -0.0028(15) 0.0034(13) -0.0138(15)
C29B 0.0207(17) 0.0288(18) 0.031(2) 0.0071(14) -0.0002(14) -0.0033(14)
C30B 0.038(2) 0.035(2) 0.032(2) -0.0128(18) 0.0141(15) 0.0017(16)
O3A 0.0289(9) 0.0150(8) 0.0187(9) -0.0016(7) 0.0092(7) -0.0019(7)
C31A 0.0355(15) 0.0159(12) 0.0240(13) -0.0029(11) 0.0074(11) -0.0055(10)
C32A 0.0302(14) 0.0160(12) 0.0295(14) 0.0001(11) 0.0086(11) -0.0002(10)
C33A 0.0329(14) 0.0229(13) 0.0254(14) -0.0028(12) 0.0058(11) 0.0051(11)
C34A 0.0431(16) 0.0208(13) 0.0239(14) -0.0046(12) 0.0167(12) -0.0014(11)
O4A 0.0182(9) 0.0284(9) 0.0210(9) 0.0027(8) 0.0067(7) -0.0026(7)
C35A 0.0244(14) 0.0282(14) 0.0339(15) 0.0068(12) 0.0059(11) -0.0007(12)
C36A 0.0213(14) 0.0423(17) 0.0407(17) 0.0061(13) 0.0062(12) -0.0097(14)
C37A 0.0225(14) 0.054(2) 0.0453(18) 0.0014(14) 0.0158(13) -0.0006(16)
C38A 0.0269(14) 0.0444(17) 0.0262(14) 0.0024(13) 0.0152(12) -0.0066(12)
Mg2 0.0160(4) 0.0149(4) 0.0136(4) 0.0004(3) 0.0046(3) 0.0020(3)
O1C 0.0218(8) 0.0174(8) 0.0141(8) 0.0033(7) 0.0059(7) -0.0006(6)
C1C 0.0171(11) 0.0169(11) 0.0170(11) 0.0024(9) 0.0081(9) 0.0004(9)
C2C 0.0163(11) 0.0164(11) 0.0162(11) 0.0037(9) 0.0066(9) 0.0042(9)
C3C 0.0208(12) 0.0235(12) 0.0155(12) 0.0036(10) 0.0038(10) 0.0001(10)
C4C 0.0244(13) 0.0217(12) 0.0172(12) 0.0018(10) 0.0079(10) -0.0022(10)
C5C 0.0278(13) 0.0185(12) 0.0200(12) 0.0093(11) 0.0088(10) 0.0008(10)
C6C 0.0235(13) 0.0204(12) 0.0141(12) 0.0068(10) 0.0052(10) 0.0016(9)
C7C 0.0220(12) 0.0171(11) 0.0195(12) 0.0062(10) 0.0058(10) 0.0035(10)
C8C 0.0334(15) 0.0217(13) 0.0307(15) -0.0022(11) 0.0109(12) 0.0070(11)
C9C 0.0212(12) 0.0219(12) 0.0291(14) 0.0095(10) 0.0087(10) 0.0036(11)
C10C 0.0378(16) 0.0277(14) 0.0232(14) 0.0118(12) 0.0005(12) 0.0052(11)
C11C 0.0330(14) 0.0251(13) 0.0171(12) 0.0035(11) 0.0070(11) -0.0025(10)
C12C 0.0412(16) 0.0239(13) 0.0150(12) 0.0166(12) 0.0044(11) 0.0008(10)
C13C 0.079(2) 0.0334(16) 0.0237(15) 0.0370(17) 0.0035(15) 0.0028(12)
C14C 0.0288(15) 0.0495(18) 0.0204(14) 0.0196(14) -0.0008(11) -0.0010(12)
C15C 0.0528(18) 0.0199(13) 0.0189(13) 0.0074(13) 0.0109(12) 0.0048(10)
O2C 0.0201(8) 0.0163(8) 0.0142(8) -0.0024(7) 0.0054(6) 0.0022(6)
C16C 0.0197(11) 0.0140(11) 0.0135(11) -0.0003(9) 0.0080(9) -0.0012(9)
C17C 0.0194(12) 0.0174(11) 0.0133(11) -0.0017(9) 0.0060(9) -0.0015(9)
C18C 0.0244(13) 0.0203(12) 0.0232(13) -0.0039(10) 0.0108(10) 0.0024(10)
C19C 0.0321(14) 0.0231(13) 0.0206(13) 0.0009(11) 0.0092(11) 0.0068(10)
C20C 0.0285(14) 0.0251(13) 0.0165(12) 0.0026(11) 0.0054(10) 0.0047(10)
C21C 0.0218(12) 0.0210(12) 0.0119(11) -0.0014(10) 0.0054(9) -0.0019(9)
C22C 0.0151(11) 0.0211(12) 0.0194(12) -0.0024(10) 0.0070(9) 0.0000(10)
C23C 0.0206(14) 0.0304(15) 0.0314(16) -0.0042(12) 0.0118(12) 0.0024(13)
C24C 0.0221(15) 0.0202(15) 0.0472(19) 0.0024(12) 0.0130(13) 0.0010(13)
C25C 0.0186(14) 0.0451(19) 0.0170(14) -0.0049(13) 0.0037(11) -0.0015(13)
C23D 0.0206(14) 0.0304(15) 0.0314(16) -0.0042(12) 0.0118(12) 0.0024(13)
C24D 0.0221(15) 0.0202(15) 0.0472(19) 0.0024(12) 0.0130(13) 0.0010(13)
C25D 0.0186(14) 0.0451(19) 0.0170(14) -0.0049(13) 0.0037(11) -0.0015(13)
C26C 0.0446(17) 0.0333(16) 0.0351(16) 0.0011(14) 0.0158(13) 0.0197(13)
C27C 0.0187(12) 0.0242(13) 0.0160(12) -0.0009(10) 0.0038(9) -0.0010(10)
C28C 0.0246(14) 0.0518(19) 0.0180(13) -0.0016(13) -0.0002(11) 0.0039(13)
C29C 0.0256(14) 0.0309(15) 0.0321(15) -0.0092(12) 0.0053(11) -0.0103(12)
C30C 0.0209(13) 0.0372(15) 0.0201(13) 0.0038(11) 0.0066(10) 0.0046(11)
O3C 0.0271(9) 0.0149(8) 0.0220(9) 0.0026(7) 0.0095(7) 0.0035(7)
C31C 0.0333(14) 0.0165(12) 0.0267(14) 0.0040(11) 0.0069(11) 0.0058(11)
C32C 0.0267(14) 0.0154(12) 0.0430(17) 0.0006(11) 0.0102(12) 0.0039(11)
C33C 0.0273(14) 0.0226(13) 0.0350(16) -0.0017(11) 0.0077(12) -0.0075(12)
C34C 0.0305(14) 0.0205(13) 0.0299(14) 0.0028(11) 0.0139(12) -0.0018(11)
O4C 0.0183(9) 0.0273(10) 0.0224(9) -0.0031(7) 0.0070(7) 0.0015(7)
C35C 0.0274(15) 0.0454(17) 0.0281(15) -0.0042(13) 0.0162(12) 0.0057(13)
C36C 0.0245(15) 0.062(2) 0.051(2) -0.0040(15) 0.0172(14) -0.0055(17)
C37C 0.0223(14) 0.0440(18) 0.0425(18) -0.0097(13) 0.0051(12) 0.0081(14)
C38C 0.0239(13) 0.0276(14) 0.0327(15) -0.0061(12) 0.0039(11) -0.0024(12)
Mg3 0.0174(4) 0.0162(5) 0.0138(4) 0.0008(3) 0.0048(3) -0.0022(3)
O1E 0.0210(8) 0.0173(8) 0.0146(8) 0.0032(7) 0.0064(6) -0.0023(6)
C1E 0.0203(11) 0.0115(10) 0.0125(11) -0.0001(9) 0.0064(9) 0.0015(9)
C2E 0.0207(12) 0.0146(11) 0.0135(11) 0.0014(9) 0.0059(9) 0.0013(9)
C3E 0.0232(12) 0.0175(11) 0.0206(12) 0.0051(10) 0.0105(10) 0.0000(9)
C4E 0.0308(13) 0.0200(12) 0.0174(12) 0.0016(11) 0.0090(10) -0.0055(10)
C5E 0.0267(13) 0.0196(12) 0.0145(12) -0.0019(10) 0.0045(10) -0.0030(9)
C6E 0.0202(12) 0.0151(11) 0.0142(11) 0.0013(9) 0.0044(9) 0.0026(9)
C7E 0.0162(11) 0.0200(11) 0.0191(12) 0.0006(10) 0.0083(9) 0.0005(10)
C8E 0.0380(16) 0.0314(15) 0.0385(17) -0.0094(13) 0.0184(13) 0.0030(13)
C9E 0.0204(13) 0.0389(16) 0.0345(16) -0.0036(12) 0.0071(11) -0.0153(13)
C10E 0.0247(14) 0.0313(15) 0.0311(15) 0.0036(12) 0.0041(11) 0.0021(12)
C11E 0.0351(15) 0.0284(14) 0.0285(14) 0.0009(12) 0.0118(12) -0.0129(12)
C12E 0.0187(12) 0.0219(12) 0.0150(12) 0.0044(10) 0.0004(9) -0.0007(9)
C13E 0.0216(13) 0.0385(16) 0.0195(13) 0.0024(12) -0.0009(10) -0.0020(11)
C14E 0.0198(12) 0.0375(15) 0.0217(13) -0.0027(12) 0.0065(10) -0.0059(11)
C15E 0.0327(15) 0.0254(14) 0.0338(15) 0.0098(12) 0.0018(12) 0.0063(12)
O2E 0.0230(9) 0.0190(9) 0.0155(8) -0.0005(7) 0.0049(7) 0.0022(7)
C16E 0.0151(11) 0.0192(12) 0.0139(11) -0.0007(9) 0.0064(9) -0.0008(9)
C17E 0.0173(11) 0.0169(11) 0.0167(11) -0.0027(9) 0.0077(9) -0.0024(9)
C18E 0.0195(12) 0.0199(12) 0.0147(11) -0.0019(10) 0.0050(9) -0.0027(9)
C19E 0.0212(12) 0.0184(12) 0.0156(11) -0.0003(10) 0.0073(9) 0.0018(9)
C20E 0.0191(12) 0.0166(11) 0.0195(12) -0.0045(9) 0.0084(9) -0.0024(9)
C21E 0.0166(11) 0.0218(12) 0.0152(11) -0.0051(10) 0.0068(9) -0.0030(9)
C22E 0.0246(13) 0.0170(12) 0.0170(12) -0.0056(10) 0.0066(10) -0.0027(9)
C23E 0.0401(16) 0.0205(13) 0.0270(14) 0.0022(12) 0.0135(12) -0.0046(11)
C24E 0.0289(14) 0.0210(12) 0.0275(14) -0.0098(11) 0.0113(11) -0.0028(11)
C25E 0.0431(16) 0.0251(14) 0.0218(13) -0.0150(13) 0.0051(12) -0.0068(11)
C26E 0.0355(15) 0.0200(13) 0.0182(12) -0.0023(11) 0.0058(11) 0.0022(10)
C27E 0.0253(13) 0.0251(13) 0.0169(12) -0.0113(11) 0.0050(10) -0.0034(10)
C28E 0.0508(18) 0.0303(15) 0.0195(14) -0.0225(14) 0.0063(12) -0.0038(11)
C29E 0.0407(15) 0.0201(12) 0.0173(12) -0.0096(12) 0.0115(11) -0.0064(10)
C30E 0.0258(14) 0.0515(19) 0.0234(14) -0.0107(14) -0.0010(11) -0.0015(13)
O3E 0.0194(9) 0.0345(11) 0.0272(10) 0.0056(8) 0.0083(7) -0.0022(8)
C31E 0.0333(16) 0.068(2) 0.0414(18) 0.0104(16) 0.0241(14) 0.0014(17)
C32E 0.0252(19) 0.058(3) 0.079(3) -0.005(2) 0.027(2) -0.010(2)
C32F 0.0252(19) 0.058(3) 0.079(3) -0.005(2) 0.027(2) -0.010(2)
C33E 0.0245(17) 0.078(3) 0.067(3) 0.0106(17) 0.0119(16) 0.002(2)
C34E 0.0223(14) 0.0372(16) 0.0402(17) 0.0106(13) 0.0039(12) -0.0012(14)
O4E 0.0290(9) 0.0155(8) 0.0197(9) -0.0007(7) 0.0084(7) -0.0026(7)
C35E 0.0379(16) 0.0232(13) 0.0259(14) -0.0052(12) 0.0131(12) 0.0005(11)
C36E 0.0282(14) 0.0267(14) 0.0343(16) -0.0018(12) 0.0045(12) 0.0076(12)
C37E 0.0328(15) 0.0166(12) 0.0387(16) 0.0014(11) 0.0123(12) -0.0016(11)
C38E 0.0330(14) 0.0198(13) 0.0245(13) -0.0004(11) 0.0066(11) -0.0063(10)

loop_
_atom_type_symbol
_atom_type_description
_atom_type_scat_dispersion_real
_atom_type_scat_dispersion_imag
_atom_type_scat_source
C C 0.0033 0.0016 'International Tables Vol C Tables 4.2.6.8 and 6.1.1.4'
H H 0.0000 0.0000 'International Tables Vol C Tables 4.2.6.8 and 6.1.1.4'
O O 0.0106 0.0060 'International Tables Vol C Tables 4.2.6.8 and 6.1.1.4'
Mg Mg 0.0486 0.0363 'International Tables Vol C Tables 4.2.6.8 and 6.1.1.4'

loop_
_geom_angle_atom_site_label_1
_geom_angle_atom_site_label_2
_geom_angle_atom_site_label_3
_geom_angle
O1A Mg1 O2A 125.31(8)
O1A Mg1 O3A 124.33(8)
O2A Mg1 O3A 98.36(7)
O1A Mg1 O4A 98.34(7)
O2A Mg1 O4A 116.34(8)
O3A Mg1 O4A 89.26(7)
C1A O1A Mg1 174.09(15)
O1A C1A C2A 121.33(19)
O1A C1A C6A 119.9(2)
C2A C1A C6A 118.8(2)
C3A C2A C1A 118.9(2)
C3A C2A C7A 119.0(2)
C1A C2A C7A 122.1(2)
C4A C3A C2A 123.2(2)
C4A C3A H3A 118.4
C2A C3A H3A 118.4
C3A C4A C5A 117.2(2)
C3A C4A C11A 120.8(2)
C5A C4A C11A 122.1(2)
C4A C5A C6A 123.3(2)
C4A C5A H5A 118.3
C6A C5A H5A 118.3
C5A C6A C1A 118.6(2)
C5A C6A C12A 119.7(2)
C1A C6A C12A 121.7(2)
C8A C7A C9A 107.4(2)
C8A C7A C2A 109.7(2)
C9A C7A C2A 111.9(2)
C8A C7A C10A 110.9(2)
C9A C7A C10A 106.0(2)
C2A C7A C10A 110.9(2)
C7A C8A H8A 109.5
C7A C8A H8B 109.5
H8A C8A H8B 109.5
C7A C8A H8C 109.5
H8A C8A H8C 109.5
H8B C8A H8C 109.5
C7A C9A H9A 109.5
C7A C9A H9B 109.5
H9A C9A H9B 109.5
C7A C9A H9C 109.5
H9A C9A H9C 109.5
H9B C9A H9C 109.5
C7A C10A H10A 109.5
C7A C10A H10B 109.5
H10A C10A H10B 109.5
C7A C10A H10C 109.5
H10A C10A H10C 109.5
H10B C10A H10C 109.5
C4A C11A H11A 109.5
C4A C11A H11B 109.5
H11A C11A H11B 109.5
C4A C11A H11C 109.5
H11A C11A H11C 109.5
H11B C11A H11C 109.5
C6A C12A C14A 110.80(19)
C6A C12A C15A 110.23(19)
C14A C12A C15A 110.6(2)
C6A C12A C13A 112.5(2)
C14A C12A C13A 105.9(2)
C15A C12A C13A 106.6(2)
C12A C13A H13A 109.5
C12A C13A H13B 109.5
H13A C13A H13B 109.5
C12A C13A H13C 109.5
H13A C13A H13C 109.5
H13B C13A H13C 109.5
C12A C14A H14A 109.5
C12A C14A H14B 109.5
H14A C14A H14B 109.5
C12A C14A H14C 109.5
H14A C14A H14C 109.5
H14B C14A H14C 109.5
C12A C15A H15A 109.5
C12A C15A H15B 109.5
H15A C15A H15B 109.5
C12A C15A H15C 109.5
H15A C15A H15C 109.5
H15B C15A H15C 109.5
C16A O2A Mg1 153.76(14)
O2A C16A C21A 121.66(19)
O2A C16A C17A 119.43(19)
C21A C16A C17A 118.91(19)
C18A C17A C16A 119.0(2)
C18A C17A C22A 119.8(2)
C16A C17A C22A 121.14(19)
C17A C18A C19A 123.0(2)
C17A C18A H18A 118.5
C19A C18A H18A 118.5
C20A C19A C18A 117.4(2)
C20A C19A C26A 121.6(2)
C18A C19A C26A 121.0(2)
C19A C20A C21A 123.2(2)
C19A C20A H20A 118.4
C21A C20A H20A 118.4
C20A C21A C16A 118.4(2)
C20A C21A C27A 115.9(2)
C16A C21A C27A 125.61(19)
C23A C22A C25A 111.4(2)
C23A C22A C17A 111.57(19)
C25A C22A C17A 108.7(2)
C23A C22A C24A 106.0(2)
C25A C22A C24A 106.6(2)
C17A C22A C24A 112.48(19)
C22A C23A H23A 109.5
C22A C23A H23B 109.5
H23A C23A H23B 109.5
C22A C23A H23C 109.5
H23A C23A H23C 109.5
H23B C23A H23C 109.5
C22A C24A H24A 109.5
C22A C24A H24B 109.5
H24A C24A H24B 109.5
C22A C24A H24C 109.5
H24A C24A H24C 109.5
H24B C24A H24C 109.5
C22A C25A H25A 109.5
C22A C25A H25B 109.5
H25A C25A H25B 109.5
C22A C25A H25C 109.5
H25A C25A H25C 109.5
H25B C25A H25C 109.5
C19A C26A H26A 109.5
C19A C26A H26B 109.5
H26A C26A H26B 109.5
C19A C26A H26C 109.5
H26A C26A H26C 109.5
H26B C26A H26C 109.5
C30A C27A C28A 109.0(2)
C29B C27A C28B 103.7(5)
C30A C27A C29A 108.9(2)
C28A C27A C29A 105.6(2)
C29B C27A C30B 102.7(6)
C28B C27A C30B 107.4(6)
C30A C27A C21A 106.9(2)
C28A C27A C21A 116.9(2)
C29B C27A C21A 117.8(4)
C28B C27A C21A 113.9(4)
C29A C27A C21A 109.4(2)
C30B C27A C21A 110.3(5)
C27A C28A H28A 109.5
C27A C28A H28B 109.5
H28A C28A H28B 109.5
C27A C28A H28C 109.5
H28A C28A H28C 109.5
H28B C28A H28C 109.5
C27A C29A H29A 109.5
C27A C29A H29B 109.5
H29A C29A H29B 109.5
C27A C29A H29C 109.5
H29A C29A H29C 109.5
H29B C29A H29C 109.5
C27A C30A H30A 109.5
C27A C30A H30B 109.5
H30A C30A H30B 109.5
C27A C30A H30C 109.5
H30A C30A H30C 109.5
H30B C30A H30C 109.5
C27A C28B H28D 109.5
C27A C28B H28E 109.5
H28D C28B H28E 109.5
C27A C28B H28F 109.5
H28D C28B H28F 109.5
H28E C28B H28F 109.5
C27A C29B H29D 109.5
C27A C29B H29E 109.5
H29D C29B H29E 109.5
C27A C29B H29F 109.5
H29D C29B H29F 109.5
H29E C29B H29F 109.5
C27A C30B H30D 109.5
C27A C30B H30E 109.5
H30D C30B H30E 109.5
C27A C30B H30F 109.5
H30D C30B H30F 109.5
H30E C30B H30F 109.5
C34A O3A C31A 108.27(17)
C34A O3A Mg1 123.21(14)
C31A O3A Mg1 127.25(14)
O3A C31A C32A 106.42(19)
O3A C31A H31A 110.4
C32A C31A H31A 110.4
O3A C31A H31B 110.4
C32A C31A H31B 110.4
H31A C31A H31B 108.6
C31A C32A C33A 103.5(2)
C31A C32A H32A 111.1
C33A C32A H32A 111.1
C31A C32A H32B 111.1
C33A C32A H32B 111.1
H32A C32A H32B 109.0
C34A C33A C32A 101.8(2)
C34A C33A H33A 111.4
C32A C33A H33A 111.4
C34A C33A H33B 111.4
C32A C33A H33B 111.4
H33A C33A H33B 109.3
O3A C34A C33A 104.1(2)
O3A C34A H34A 110.9
C33A C34A H34A 110.9
O3A C34A H34B 110.9
C33A C34A H34B 110.9
H34A C34A H34B 109.0
C38A O4A C35A 105.51(19)
C38A O4A Mg1 127.50(15)
C35A O4A Mg1 126.88(15)
O4A C35A C36A 106.5(2)
O4A C35A H35A 110.4
C36A C35A H35A 110.4
O4A C35A H35B 110.4
C36A C35A H35B 110.4
H35A C35A H35B 108.6
C35A C36A C37A 104.8(2)
C35A C36A H36A 110.8
C37A C36A H36A 110.8
C35A C36A H36B 110.8
C37A C36A H36B 110.8
H36A C36A H36B 108.9
C38A C37A C36A 102.9(2)
C38A C37A H37A 111.2
C36A C37A H37A 111.2
C38A C37A H37B 111.2
C36A C37A H37B 111.2
H37A C37A H37B 109.1
O4A C38A C37A 103.1(2)
O4A C38A H38A 111.2
C37A C38A H38A 111.2
O4A C38A H38B 111.2
C37A C38A H38B 111.2
H38A C38A H38B 109.1
O1C Mg2 O2C 122.30(8)
O1C Mg2 O3C 125.24(8)
O2C Mg2 O3C 97.82(7)
O1C Mg2 O4C 97.82(7)
O2C Mg2 O4C 121.22(8)
O3C Mg2 O4C 89.59(7)
C1C O1C Mg2 174.05(15)
O1C C1C C6C 121.0(2)
O1C C1C C2C 120.4(2)
C6C C1C C2C 118.6(2)
C3C C2C C1C 119.1(2)
C3C C2C C7C 119.42(19)
C1C C2C C7C 121.5(2)
C4C C3C C2C 123.0(2)
C4C C3C H3G 118.5
C2C C3C H3G 118.5
C5C C4C C3C 117.6(2)
C5C C4C C11C 120.7(2)
C3C C4C C11C 121.8(2)
C4C C5C C6C 123.1(2)
C4C C5C H5G 118.5
C6C C5C H5G 118.5
C5C C6C C1C 118.7(2)
C5C C6C C12C 118.9(2)
C1C C6C C12C 122.4(2)
C10C C7C C8C 106.6(2)
C10C C7C C9C 106.6(2)
C8C C7C C9C 110.8(2)
C10C C7C C2C 112.5(2)
C8C C7C C2C 110.21(19)
C9C C7C C2C 110.16(19)
C7C C8C H8G 109.5
C7C C8C H8H 109.5
H8G C8C H8H 109.5
C7C C8C H8I 109.5
H8G C8C H8I 109.5
H8H C8C H8I 109.5
C7C C9C H9H 109.5
C7C C9C H9I 109.5
H9H C9C H9I 109.5
C7C C9C H9J 109.5
H9H C9C H9J 109.5
H9I C9C H9J 109.5
C7C C10C H10G 109.5
C7C C10C H10H 109.5
H10G C10C H10H 109.5
C7C C10C H10I 109.5
H10G C10C H10I 109.5
H10H C10C H10I 109.5
C4C C11C H11G 109.5
C4C C11C H11H 109.5
H11G C11C H11H 109.5
C4C C11C H11I 109.5
H11G C11C H11I 109.5
H11H C11C H11I 109.5
C15C C12C C13C 105.8(2)
C15C C12C C6C 111.2(2)
C13C C12C C6C 112.1(2)
C15C C12C C14C 110.5(2)
C13C C12C C14C 107.6(2)
C6C C12C C14C 109.5(2)
C12C C13C H13G 109.5
C12C C13C H13H 109.5
H13G C13C H13H 109.5
C12C C13C H13I 109.5
H13G C13C H13I 109.5
H13H C13C H13I 109.5
C12C C14C H14G 109.5
C12C C14C H14H 109.5
H14G C14C H14H 109.5
C12C C14C H14I 109.5
H14G C14C H14I 109.5
H14H C14C H14I 109.5
C12C C15C H15G 109.5
C12C C15C H15H 109.5
H15G C15C H15H 109.5
C12C C15C H15I 109.5
H15G C15C H15I 109.5
H15H C15C H15I 109.5
C16C O2C Mg2 156.68(15)
O2C C16C C17C 121.1(2)
O2C C16C C21C 119.9(2)
C17C C16C C21C 118.9(2)
C18C C17C C16C 118.6(2)
C18C C17C C22C 118.6(2)
C16C C17C C22C 122.76(19)
C19C C18C C17C 123.1(2)
C19C C18C H18G 118.5
C17C C18C H18G 118.5
C18C C19C C20C 117.7(2)
C18C C19C C26C 121.6(2)
C20C C19C C26C 120.7(2)
C19C C20C C21C 122.8(2)
C19C C20C H20G 118.6
C21C C20C H20G 118.6
C20C C21C C16C 118.8(2)
C20C C21C C27C 119.7(2)
C16C C21C C27C 121.5(2)
C23D C22C C24D 116.8(14)
C23D C22C C25D 109.7(14)
C24D C22C C25D 101.1(14)
C25C C22C C23C 106.1(2)
C25C C22C C24C 109.6(2)
C23C C22C C24C 106.0(2)
C25C C22C C17C 111.84(18)
C23D C22C C17C 104.2(10)
C24D C22C C17C 117.7(10)
C25D C22C C17C 106.9(10)
C23C C22C C17C 113.22(19)
C24C C22C C17C 109.94(19)
C22C C23C H23G 109.5
C22C C23C H23H 109.5
H23G C23C H23H 109.5
C22C C23C H23I 109.5
H23G C23C H23I 109.5
H23H C23C H23I 109.5
C22C C24C H24G 109.5
C22C C24C H24H 109.5
H24G C24C H24H 109.5
C22C C24C H24I 109.5
H24G C24C H24I 109.5
H24H C24C H24I 109.5
C22C C25C H25G 109.5
C22C C25C H25H 109.5
H25G C25C H25H 109.5
C22C C25C H25I 109.5
H25G C25C H25I 109.5
H25H C25C H25I 109.5
C22C C23D H23J 109.5
C22C C23D H23K 109.5
H23J C23D H23K 109.5
C22C C23D H23L 109.5
H23J C23D H23L 109.5
H23K C23D H23L 109.5
C22C C24D H24J 109.5
C22C C24D H24K 109.5
H24J C24D H24K 109.5
C22C C24D H24L 109.5
H24J C24D H24L 109.5
H24K C24D H24L 109.5
C22C C25D H25J 109.5
C22C C25D H25K 109.5
H25J C25D H25K 109.5
C22C C25D H25L 109.5
H25J C25D H25L 109.5
H25K C25D H25L 109.5
C19C C26C H26G 109.5
C19C C26C H26H 109.5
H26G C26C H26H 109.5
C19C C26C H26I 109.5
H26G C26C H26I 109.5
H26H C26C H26I 109.5
C29C C27C C30C 112.4(2)
C29C C27C C21C 108.4(2)
C30C C27C C21C 111.15(19)
C29C C27C C28C 106.7(2)
C30C C27C C28C 105.6(2)
C21C C27C C28C 112.5(2)
C27C C28C H28G 109.5
C27C C28C H28H 109.5
H28G C28C H28H 109.5
C27C C28C H28I 109.5
H28G C28C H28I 109.5
H28H C28C H28I 109.5
C27C C29C H29G 109.5
C27C C29C H29H 109.5
H29G C29C H29H 109.5
C27C C29C H29I 109.5
H29G C29C H29I 109.5
H29H C29C H29I 109.5
C27C C30C H30G 109.5
C27C C30C H30H 109.5
H30G C30C H30H 109.5
C27C C30C H30I 109.5
H30G C30C H30I 109.5
H30H C30C H30I 109.5
C34C O3C C31C 108.36(18)
C34C O3C Mg2 124.33(14)
C31C O3C Mg2 125.52(14)
O3C C31C C32C 106.21(19)
O3C C31C H31G 110.5
C32C C31C H31G 110.5
O3C C31C H31H 110.5
C32C C31C H31H 110.5
H31G C31C H31H 108.7
C31C C32C C33C 103.2(2)
C31C C32C H32G 111.1
C33C C32C H32G 111.1
C31C C32C H32H 111.1
C33C C32C H32H 111.1
H32G C32C H32H 109.1
C34C C33C C32C 101.6(2)
C34C C33C H33G 111.4
C32C C33C H33G 111.4
C34C C33C H33H 111.4
C32C C33C H33H 111.4
H33G C33C H33H 109.3
O3C C34C C33C 104.2(2)
O3C C34C H34G 110.9
C33C C34C H34G 110.9
O3C C34C H34H 110.9
C33C C34C H34H 110.9
H34G C34C H34H 108.9
C35C O4C C38C 105.29(19)
C35C O4C Mg2 126.95(15)
C38C O4C Mg2 127.77(15)
O4C C35C C36C 102.8(2)
O4C C35C H35G 111.2
C36C C35C H35G 111.2
O4C C35C H35H 111.2
C36C C35C H35H 111.2
H35G C35C H35H 109.1
C37C C36C C35C 103.5(2)
C37C C36C H36G 111.1
C35C C36C H36G 111.1
C37C C36C H36H 111.1
C35C C36C H36H 111.1
H36G C36C H36H 109.0
C36C C37C C38C 104.9(2)
C36C C37C H37G 110.8
C38C C37C H37G 110.8
C36C C37C H37H 110.8
C38C C37C H37H 110.8
H37G C37C H37H 108.8
O4C C38C C37C 106.0(2)
O4C C38C H38G 110.5
C37C C38C H38G 110.5
O4C C38C H38H 110.5
C37C C38C H38H 110.5
H38G C38C H38H 108.7
O2E Mg3 O1E 125.01(8)
O2E Mg3 O4E 124.69(8)
O1E Mg3 O4E 98.32(8)
O2E Mg3 O3E 98.22(8)
O1E Mg3 O3E 116.48(8)
O4E Mg3 O3E 89.38(8)
C1E O1E Mg3 154.25(15)
O1E C1E C2E 122.12(19)
O1E C1E C6E 119.3(2)
C2E C1E C6E 118.5(2)
C3E C2E C1E 118.5(2)
C3E C2E C7E 114.8(2)
C1E C2E C7E 126.58(19)
C4E C3E C2E 123.3(2)
C4E C3E H3M 118.3
C2E C3E H3M 118.3
C3E C4E C5E 117.5(2)
C3E C4E C11E 121.7(2)
C5E C4E C11E 120.8(2)
C6E C5E C4E 122.6(2)
C6E C5E H5M 118.7
C4E C5E H5M 118.7
C5E C6E C1E 119.5(2)
C5E C6E C12E 119.6(2)
C1E C6E C12E 120.92(19)
C9E C7E C10E 105.6(2)
C9E C7E C8E 107.6(2)
C10E C7E C8E 108.0(2)
C9E C7E C2E 116.79(19)
C10E C7E C2E 110.7(2)
C8E C7E C2E 107.84(19)
C7E C8E H8M 109.5
C7E C8E H8N 109.5
H8M C8E H8N 109.5
C7E C8E H8O 109.5
H8M C8E H8O 109.5
H8N C8E H8O 109.5
C7E C9E H9M 109.5
C7E C9E H9N 109.5
H9M C9E H9N 109.5
C7E C9E H9O 109.5
H9M C9E H9O 109.5
H9N C9E H9O 109.5
C7E C10E H10M 109.5
C7E C10E H10N 109.5
H10M C10E H10N 109.5
C7E C10E H10O 109.5
H10M C10E H10O 109.5
H10N C10E H10O 109.5
C4E C11E H11M 109.5
C4E C11E H11N 109.5
H11M C11E H11N 109.5
C4E C11E H11O 109.5
H11M C11E H11O 109.5
H11N C11E H11O 109.5
C14E C12E C15E 111.1(2)
C14E C12E C6E 111.43(19)
C15E C12E C6E 109.0(2)
C14E C12E C13E 106.3(2)
C15E C12E C13E 106.3(2)
C6E C12E C13E 112.55(19)
C12E C13E H13M 109.5
C12E C13E H13N 109.5
H13M C13E H13N 109.5
C12E C13E H13O 109.5
H13M C13E H13O 109.5
H13N C13E H13O 109.5
C12E C14E H14M 109.5
C12E C14E H14N 109.5
H14M C14E H14N 109.5
C12E C14E H14O 109.5
H14M C14E H14O 109.5
H14N C14E H14O 109.5
C12E C15E H15M 109.5
C12E C15E H15N 109.5
H15M C15E H15N 109.5
C12E C15E H15O 109.5
H15M C15E H15O 109.5
H15N C15E H15O 109.5
C16E O2E Mg3 174.41(15)
O2E C16E C21E 121.0(2)
O2E C16E C17E 120.2(2)
C21E C16E C17E 118.7(2)
C18E C17E C16E 118.9(2)
C18E C17E C22E 119.5(2)
C16E C17E C22E 121.5(2)
C19E C18E C17E 122.9(2)
C19E C18E H18M 118.5
C17E C18E H18M 118.5
C20E C19E C18E 117.5(2)
C20E C19E C26E 120.9(2)
C18E C19E C26E 121.5(2)
C19E C20E C21E 123.2(2)
C19E C20E H20M 118.4
C21E C20E H20M 118.4
C20E C21E C16E 118.6(2)
C20E C21E C27E 119.1(2)
C16E C21E C27E 122.3(2)
C23E C22E C24E 110.9(2)
C23E C22E C25E 106.2(2)
C24E C22E C25E 106.5(2)
C23E C22E C17E 110.24(19)
C24E C22E C17E 110.36(19)
C25E C22E C17E 112.6(2)
C22E C23E H23M 109.5
C22E C23E H23N 109.5
H23M C23E H23N 109.5
C22E C23E H23O 109.5
H23M C23E H23O 109.5
H23N C23E H23O 109.5
C22E C24E H24M 109.5
C22E C24E H24N 109.5
H24M C24E H24N 109.5
C22E C24E H24O 109.5
H24M C24E H24O 109.5
H24N C24E H24O 109.5
C22E C25E H25M 109.5
C22E C25E H25N 109.5
H25M C25E H25N 109.5
C22E C25E H25O 109.5
H25M C25E H25O 109.5
H25N C25E H25O 109.5
C19E C26E H26M 109.5
C19E C26E H26N 109.5
H26M C26E H26N 109.5
C19E C26E H26O 109.5
H26M C26E H26O 109.5
H26N C26E H26O 109.5
C29E C27E C28E 106.5(2)
C29E C27E C21E 110.46(19)
C28E C27E C21E 111.9(2)
C29E C27E C30E 110.6(2)
C28E C27E C30E 107.4(2)
C21E C27E C30E 110.0(2)
C27E C28E H28M 109.5
C27E C28E H28N 109.5
H28M C28E H28N 109.5
C27E C28E H28O 109.5
H28M C28E H28O 109.5
H28N C28E H28O 109.5
C27E C29E H29M 109.5
C27E C29E H29N 109.5
H29M C29E H29N 109.5
C27E C29E H29O 109.5
H29M C29E H29O 109.5
H29N C29E H29O 109.5
C27E C30E H30M 109.5
C27E C30E H30N 109.5
H30M C30E H30N 109.5
C27E C30E H30O 109.5
H30M C30E H30O 109.5
H30N C30E H30O 109.5
C31E O3E C34E 106.3(2)
C31E O3E Mg3 127.93(17)
C34E O3E Mg3 125.73(16)
O3E C31E C32E 103.0(2)
O3E C31E C32F 107.3(4)
O3E C31E H31M 111.2
C32E C31E H31M 111.2
O3E C31E H31N 111.2
C32E C31E H31N 111.2
H31M C31E H31N 109.1
O3E C31E H31P 110.3
C32F C31E H31P 110.3
O3E C31E H31Q 110.3
C32F C31E H31Q 110.3
H31P C31E H31Q 108.5
C31E C32E C33E 103.5(3)
C31E C32E H32M 111.1
C33E C32E H32M 111.1
C31E C32E H32N 111.1
C33E C32E H32N 111.1
H32M C32E H32N 109.0
C31E C32F C33E 103.4(4)
C31E C32F H32P 111.1
C33E C32F H32P 111.1
C31E C32F H32Q 111.1
C33E C32F H32Q 111.1
H32P C32F H32Q 109.0
C34E C33E C32F 99.4(6)
C34E C33E C32E 105.1(2)
C34E C33E H33M 110.7
C32E C33E H33M 110.7
C34E C33E H33N 110.7
C32E C33E H33N 110.7
H33M C33E H33N 108.8
C34E C33E H33P 111.9
C32F C33E H33P 111.9
C34E C33E H33Q 111.9
C32F C33E H33Q 111.9
H33P C33E H33Q 109.6
O3E C34E C33E 106.0(2)
O3E C34E H34M 110.5
C33E C34E H34M 110.5
O3E C34E H34N 110.5
C33E C34E H34N 110.5
H34M C34E H34N 108.7
C35E O4E C38E 108.55(18)
C35E O4E Mg3 122.98(14)
C38E O4E Mg3 127.63(14)
O4E C35E C36E 103.9(2)
O4E C35E H35M 111.0
C36E C35E H35M 111.0
O4E C35E H35N 111.0
C36E C35E H35N 111.0
H35M C35E H35N 109.0
C35E C36E C37E 101.8(2)
C35E C36E H36M 111.4
C37E C36E H36M 111.4
C35E C36E H36N 111.4
C37E C36E H36N 111.4
H36M C36E H36N 109.3
C38E C37E C36E 103.3(2)
C38E C37E H37M 111.1
C36E C37E H37M 111.1
C38E C37E H37N 111.1
C36E C37E H37N 111.1
H37M C37E H37N 109.1
O4E C38E C37E 106.23(19)
O4E C38E H38M 110.5
C37E C38E H38M 110.5
O4E C38E H38N 110.5
C37E C38E H38N 110.5
H38M C38E H38N 108.7

loop_
_geom_bond_atom_site_label_1
_geom_bond_atom_site_label_2
_geom_bond_distance
_geom_bond_publ_flag
Mg1 O1A 1.8575(17) y
Mg1 O2A 1.8653(16) y
Mg1 O3A 2.0438(18) y
Mg1 O4A 2.0595(18) y
O1A C1A 1.331(3) ?
C1A C2A 1.428(3) ?
C1A C6A 1.440(3) ?
C2A C3A 1.399(3) ?
C2A C7A 1.541(3) ?
C3A C4A 1.392(3) ?
C3A H3A 0.9500 ?
C4A C5A 1.393(3) ?
C4A C11A 1.510(3) ?
C5A C6A 1.396(3) ?
C5A H5A 0.9500 ?
C6A C12A 1.536(3) ?
C7A C8A 1.540(4) ?
C7A C9A 1.540(4) ?
C7A C10A 1.542(4) ?
C8A H8A 0.9800 ?
C8A H8B 0.9800 ?
C8A H8C 0.9800 ?
C9A H9A 0.9800 ?
C9A H9B 0.9800 ?
C9A H9C 0.9800 ?
C10A H10A 0.9800 ?
C10A H10B 0.9800 ?
C10A H10C 0.9800 ?
C11A H11A 0.9800 ?
C11A H11B 0.9800 ?
C11A H11C 0.9800 ?
C12A C14A 1.540(3) ?
C12A C15A 1.541(3) ?
C12A C13A 1.546(3) ?
C13A H13A 0.9800 ?
C13A H13B 0.9800 ?
C13A H13C 0.9800 ?
C14A H14A 0.9800 ?
C14A H14B 0.9800 ?
C14A H14C 0.9800 ?
C15A H15A 0.9800 ?
C15A H15B 0.9800 ?
C15A H15C 0.9800 ?
O2A C16A 1.341(3) ?
C16A C21A 1.427(3) ?
C16A C17A 1.440(3) ?
C17A C18A 1.389(3) ?
C17A C22A 1.540(3) ?
C18A C19A 1.395(3) ?
C18A H18A 0.9500 ?
C19A C20A 1.391(3) ?
C19A C26A 1.518(3) ?
C20A C21A 1.407(3) ?
C20A H20A 0.9500 ?
C21A C27A 1.548(3) ?
C22A C23A 1.534(3) ?
C22A C25A 1.539(3) ?
C22A C24A 1.546(3) ?
C23A H23A 0.9800 ?
C23A H23B 0.9800 ?
C23A H23C 0.9800 ?
C24A H24A 0.9800 ?
C24A H24B 0.9800 ?
C24A H24C 0.9800 ?
C25A H25A 0.9800 ?
C25A H25B 0.9800 ?
C25A H25C 0.9800 ?
C26A H26A 0.9800 ?
C26A H26B 0.9800 ?
C26A H26C 0.9800 ?
C27A C30A 1.531(3) ?
C27A C28A 1.533(3) ?
C27A C29B 1.537(4) ?
C27A C28B 1.537(4) ?
C27A C29A 1.539(3) ?
C27A C30B 1.539(4) ?
C28A H28A 0.9800 ?
C28A H28B 0.9800 ?
C28A H28C 0.9800 ?
C29A H29A 0.9800 ?
C29A H29B 0.9800 ?
C29A H29C 0.9800 ?
C30A H30A 0.9800 ?
C30A H30B 0.9800 ?
C30A H30C 0.9800 ?
C28B H28D 0.9800 ?
C28B H28E 0.9800 ?
C28B H28F 0.9800 ?
C29B H29D 0.9800 ?
C29B H29E 0.9800 ?
C29B H29F 0.9800 ?
C30B H30D 0.9800 ?
C30B H30E 0.9800 ?
C30B H30F 0.9800 ?
O3A C34A 1.462(3) ?
O3A C31A 1.464(3) ?
C31A C32A 1.527(3) ?
C31A H31A 0.9900 ?
C31A H31B 0.9900 ?
C32A C33A 1.531(4) ?
C32A H32A 0.9900 ?
C32A H32B 0.9900 ?
C33A C34A 1.512(4) ?
C33A H33A 0.9900 ?
C33A H33B 0.9900 ?
C34A H34A 0.9900 ?
C34A H34B 0.9900 ?
O4A C38A 1.454(3) ?
O4A C35A 1.457(3) ?
C35A C36A 1.528(4) ?
C35A H35A 0.9900 ?
C35A H35B 0.9900 ?
C36A C37A 1.529(4) ?
C36A H36A 0.9900 ?
C36A H36B 0.9900 ?
C37A C38A 1.527(4) ?
C37A H37A 0.9900 ?
C37A H37B 0.9900 ?
C38A H38A 0.9900 ?
C38A H38B 0.9900 ?
Mg2 O1C 1.8557(17) y
Mg2 O2C 1.8639(17) y
Mg2 O3C 2.0502(18) y
Mg2 O4C 2.0699(18) y
O1C C1C 1.333(3) ?
C1C C6C 1.430(3) ?
C1C C2C 1.435(3) ?
C2C C3C 1.394(3) ?
C2C C7C 1.546(3) ?
C3C C4C 1.389(3) ?
C3C H3G 0.9500 ?
C4C C5C 1.388(3) ?
C4C C11C 1.516(3) ?
C5C C6C 1.403(3) ?
C5C H5G 0.9500 ?
C6C C12C 1.543(3) ?
C7C C10C 1.538(3) ?
C7C C8C 1.541(3) ?
C7C C9C 1.543(3) ?
C8C H8G 0.9800 ?
C8C H8H 0.9800 ?
C8C H8I 0.9800 ?
C9C H9H 0.9800 ?
C9C H9I 0.9800 ?
C9C H9J 0.9800 ?
C10C H10G 0.9800 ?
C10C H10H 0.9800 ?
C10C H10I 0.9800 ?
C11C H11G 0.9800 ?
C11C H11H 0.9800 ?
C11C H11I 0.9800 ?
C12C C15C 1.541(4) ?
C12C C13C 1.541(4) ?
C12C C14C 1.544(4) ?
C13C H13G 0.9800 ?
C13C H13H 0.9800 ?
C13C H13I 0.9800 ?
C14C H14G 0.9800 ?
C14C H14H 0.9800 ?
C14C H14I 0.9800 ?
C15C H15G 0.9800 ?
C15C H15H 0.9800 ?
C15C H15I 0.9800 ?
O2C C16C 1.341(3) ?
C16C C17C 1.432(3) ?
C16C C21C 1.433(3) ?
C17C C18C 1.401(3) ?
C17C C22C 1.545(3) ?
C18C C19C 1.388(3) ?
C18C H18G 0.9500 ?
C19C C20C 1.393(4) ?
C19C C26C 1.518(3) ?
C20C C21C 1.399(3) ?
C20C H20G 0.9500 ?
C21C C27C 1.543(3) ?
C22C C25C 1.534(2) ?
C22C C23D 1.537(4) ?
C22C C24D 1.537(4) ?
C22C C25D 1.538(4) ?
C22C C23C 1.538(3) ?
C22C C24C 1.539(3) ?
C23C H23G 0.9800 ?
C23C H23H 0.9800 ?
C23C H23I 0.9800 ?
C24C H24G 0.9800 ?
C24C H24H 0.9800 ?
C24C H24I 0.9800 ?
C25C H25G 0.9800 ?
C25C H25H 0.9800 ?
C25C H25I 0.9800 ?
C23D H23J 0.9800 ?
C23D H23K 0.9800 ?
C23D H23L 0.9800 ?
C24D H24J 0.9800 ?
C24D H24K 0.9800 ?
C24D H24L 0.9800 ?
C25D H25J 0.9800 ?
C25D H25K 0.9800 ?
C25D H25L 0.9800 ?
C26C H26G 0.9800 ?
C26C H26H 0.9800 ?
C26C H26I 0.9800 ?
C27C C29C 1.536(4) ?
C27C C30C 1.536(3) ?
C27C C28C 1.545(3) ?
C28C H28G 0.9800 ?
C28C H28H 0.9800 ?
C28C H28I 0.9800 ?
C29C H29G 0.9800 ?
C29C H29H 0.9800 ?
C29C H29I 0.9800 ?
C30C H30G 0.9800 ?
C30C H30H 0.9800 ?
C30C H30I 0.9800 ?
O3C C34C 1.461(3) ?
O3C C31C 1.466(3) ?
C31C C32C 1.528(3) ?
C31C H31G 0.9900 ?
C31C H31H 0.9900 ?
C32C C33C 1.530(4) ?
C32C H32G 0.9900 ?
C32C H32H 0.9900 ?
C33C C34C 1.512(4) ?
C33C H33G 0.9900 ?
C33C H33H 0.9900 ?
C34C H34G 0.9900 ?
C34C H34H 0.9900 ?
O4C C35C 1.454(3) ?
O4C C38C 1.458(3) ?
C35C C36C 1.530(4) ?
C35C H35G 0.9900 ?
C35C H35H 0.9900 ?
C36C C37C 1.522(4) ?
C36C H36G 0.9900 ?
C36C H36H 0.9900 ?
C37C C38C 1.528(4) ?
C37C H37G 0.9900 ?
C37C H37H 0.9900 ?
C38C H38G 0.9900 ?
C38C H38H 0.9900 ?
Mg3 O2E 1.8554(17) y
Mg3 O1E 1.8660(17) y
Mg3 O4E 2.0444(18) y
Mg3 O3E 2.0653(18) y
O1E C1E 1.334(3) ?
C1E C2E 1.429(3) ?
C1E C6E 1.437(3) ?
C2E C3E 1.406(3) ?
C2E C7E 1.550(3) ?
C3E C4E 1.389(3) ?
C3E H3M 0.9500 ?
C4E C5E 1.395(3) ?
C4E C11E 1.516(3) ?
C5E C6E 1.393(3) ?
C5E H5M 0.9500 ?
C6E C12E 1.543(3) ?
C7E C9E 1.532(3) ?
C7E C10E 1.537(3) ?
C7E C8E 1.537(3) ?
C8E H8M 0.9800 ?
C8E H8N 0.9800 ?
C8E H8O 0.9800 ?
C9E H9M 0.9800 ?
C9E H9N 0.9800 ?
C9E H9O 0.9800 ?
C10E H10M 0.9800 ?
C10E H10N 0.9800 ?
C10E H10O 0.9800 ?
C11E H11M 0.9800 ?
C11E H11N 0.9800 ?
C11E H11O 0.9800 ?
C12E C14E 1.533(3) ?
C12E C15E 1.539(3) ?
C12E C13E 1.544(3) ?
C13E H13M 0.9800 ?
C13E H13N 0.9800 ?
C13E H13O 0.9800 ?
C14E H14M 0.9800 ?
C14E H14N 0.9800 ?
C14E H14O 0.9800 ?
C15E H15M 0.9800 ?
C15E H15N 0.9800 ?
C15E H15O 0.9800 ?
O2E C16E 1.334(3) ?
C16E C21E 1.433(3) ?
C16E C17E 1.434(3) ?
C17E C18E 1.395(3) ?
C17E C22E 1.541(3) ?
C18E C19E 1.392(3) ?
C18E H18M 0.9500 ?
C19E C20E 1.388(3) ?
C19E C26E 1.508(3) ?
C20E C21E 1.398(3) ?
C20E H20M 0.9500 ?
C21E C27E 1.542(3) ?
C22E C23E 1.537(4) ?
C22E C24E 1.541(3) ?
C22E C25E 1.541(3) ?
C23E H23M 0.9800 ?
C23E H23N 0.9800 ?
C23E H23O 0.9800 ?
C24E H24M 0.9800 ?
C24E H24N 0.9800 ?
C24E H24O 0.9800 ?
C25E H25M 0.9800 ?
C25E H25N 0.9800 ?
C25E H25O 0.9800 ?
C26E H26M 0.9800 ?
C26E H26N 0.9800 ?
C26E H26O 0.9800 ?
C27E C29E 1.535(3) ?
C27E C28E 1.538(3) ?
C27E C30E 1.543(4) ?
C28E H28M 0.9800 ?
C28E H28N 0.9800 ?
C28E H28O 0.9800 ?
C29E H29M 0.9800 ?
C29E H29N 0.9800 ?
C29E H29O 0.9800 ?
C30E H30M 0.9800 ?
C30E H30N 0.9800 ?
C30E H30O 0.9800 ?
O3E C31E 1.449(3) ?
O3E C34E 1.458(3) ?
C31E C32E 1.504(4) ?
C31E C32F 1.509(4) ?
C31E H31M 0.9900 ?
C31E H31N 0.9900 ?
C31E H31P 0.9900 ?
C31E H31Q 0.9900 ?
C32E C33E 1.517(4) ?
C32E H32M 0.9900 ?
C32E H32N 0.9900 ?
C32F C33E 1.513(5) ?
C32F H32P 0.9900 ?
C32F H32Q 0.9900 ?
C33E C34E 1.512(4) ?
C33E H33M 0.9900 ?
C33E H33N 0.9900 ?
C33E H33P 0.9900 ?
C33E H33Q 0.9900 ?
C34E H34M 0.9900 ?
C34E H34N 0.9900 ?
O4E C35E 1.461(3) ?
O4E C38E 1.463(3) ?
C35E C36E 1.512(4) ?
C35E H35M 0.9900 ?
C35E H35N 0.9900 ?
C36E C37E 1.526(4) ?
C36E H36M 0.9900 ?
C36E H36N 0.9900 ?
C37E C38E 1.524(4) ?
C37E H37M 0.9900 ?
C37E H37N 0.9900 ?
C38E H38M 0.9900 ?
C38E H38N 0.9900 ?

loop_
_geom_torsion_atom_site_label_1
_geom_torsion_atom_site_label_2
_geom_torsion_atom_site_label_3
_geom_torsion_atom_site_label_4
_geom_torsion
O1A C1A C2A C3A -177.7(2)
C6A C1A C2A C3A 2.0(3)
O1A C1A C2A C7A 1.8(3)
C6A C1A C2A C7A -178.5(2)
C1A C2A C3A C4A -1.5(3)
C7A C2A C3A C4A 179.0(2)
C2A C3A C4A C5A 0.2(3)
C2A C3A C4A C11A 179.9(2)
C3A C4A C5A C6A 0.7(3)
C11A C4A C5A C6A -179.1(2)
C4A C5A C6A C1A -0.1(3)
C4A C5A C6A C12A 179.8(2)
O1A C1A C6A C5A 178.5(2)
C2A C1A C6A C5A -1.3(3)
O1A C1A C6A C12A -1.4(3)
C2A C1A C6A C12A 178.9(2)
C3A C2A C7A C8A 115.8(2)
C1A C2A C7A C8A -63.7(3)
C3A C2A C7A C9A -3.3(3)
C1A C2A C7A C9A 177.2(2)
C3A C2A C7A C10A -121.4(2)
C1A C2A C7A C10A 59.1(3)
C5A C6A C12A C14A -118.3(2)
C1A C6A C12A C14A 61.5(3)
C5A C6A C12A C15A 118.9(2)
C1A C6A C12A C15A -61.3(3)
C5A C6A C12A C13A 0.0(3)
C1A C6A C12A C13A 179.9(2)
O1A Mg1 O2A C16A 2.8(4)
O3A Mg1 O2A C16A 146.2(3)
O4A Mg1 O2A C16A -120.5(3)
Mg1 O2A C16A C21A -68.1(4)
Mg1 O2A C16A C17A 112.9(3)
O2A C16A C17A C18A -176.8(2)
C21A C16A C17A C18A 4.2(3)
O2A C16A C17A C22A 6.4(3)
C21A C16A C17A C22A -172.5(2)
C16A C17A C18A C19A -1.7(3)
C22A C17A C18A C19A 175.1(2)
C17A C18A C19A C20A -1.0(4)
C17A C18A C19A C26A -179.1(2)
C18A C19A C20A C21A 1.2(4)
C26A C19A C20A C21A 179.3(2)
C19A C20A C21A C16A 1.3(3)
C19A C20A C21A C27A -174.6(2)
O2A C16A C21A C20A 177.0(2)
C17A C16A C21A C20A -4.0(3)
O2A C16A C21A C27A -7.4(3)
C17A C16A C21A C27A 171.54(19)
C18A C17A C22A C23A 119.0(2)
C16A C17A C22A C23A -64.3(3)
C18A C17A C22A C25A -117.8(2)
C16A C17A C22A C25A 58.9(3)
C18A C17A C22A C24A 0.0(3)
C16A C17A C22A C24A 176.7(2)
C20A C21A C27A C30A 71.9(3)
C16A C21A C27A C30A -103.7(3)
C20A C21A C27A C28A -165.7(2)
C16A C21A C27A C28A 18.7(3)
C20A C21A C27A C29B 1.7(5)
C16A C21A C27A C29B -173.9(5)
C20A C21A C27A C28B -120.1(5)
C16A C21A C27A C28B 64.3(5)
C20A C21A C27A C29A -45.8(3)
C16A C21A C27A C29A 138.5(2)
C20A C21A C27A C30B 119.0(5)
C16A C21A C27A C30B -56.6(5)
C34A O3A C31A C32A 6.6(3)
Mg1 O3A C31A C32A -160.77(16)
O3A C31A C32A C33A 18.3(3)
C31A C32A C33A C34A -35.2(3)
C31A O3A C34A C33A -29.3(3)
Mg1 O3A C34A C33A 138.65(16)
C32A C33A C34A O3A 39.7(3)
C38A O4A C35A C36A -29.0(3)
Mg1 O4A C35A C36A 147.55(17)
O4A C35A C36A C37A 4.6(3)
C35A C36A C37A C38A 19.9(3)
C35A O4A C38A C37A 41.8(3)
Mg1 O4A C38A C37A -134.77(19)
C36A C37A C38A O4A -37.7(3)
O1C C1C C2C C3C 177.8(2)
C6C C1C C2C C3C -1.2(3)
O1C C1C C2C C7C -1.0(3)
C6C C1C C2C C7C -179.9(2)
C1C C2C C3C C4C 0.2(4)
C7C C2C C3C C4C 179.0(2)
C2C C3C C4C C5C 0.9(4)
C2C C3C C4C C11C -177.5(2)
C3C C4C C5C C6C -1.2(4)
C11C C4C C5C C6C 177.2(2)
C4C C5C C6C C1C 0.3(4)
C4C C5C C6C C12C -178.1(2)
O1C C1C C6C C5C -178.0(2)
C2C C1C C6C C5C 0.9(3)
O1C C1C C6C C12C 0.3(4)
C2C C1C C6C C12C 179.3(2)
C3C C2C C7C C10C 1.8(3)
C1C C2C C7C C10C -179.5(2)
C3C C2C C7C C8C -117.0(2)
C1C C2C C7C C8C 61.8(3)
C3C C2C C7C C9C 120.5(2)
C1C C2C C7C C9C -60.8(3)
C5C C6C C12C C15C -121.8(2)
C1C C6C C12C C15C 59.8(3)
C5C C6C C12C C13C -3.6(4)
C1C C6C C12C C13C 178.1(3)
C5C C6C C12C C14C 115.8(2)
C1C C6C C12C C14C -62.6(3)
O1C Mg2 O2C C16C 18.6(4)
O3C Mg2 O2C C16C 159.5(4)
O4C Mg2 O2C C16C -106.2(4)
Mg2 O2C C16C C17C -82.9(4)
Mg2 O2C C16C C21C 97.7(4)
O2C C16C C17C C18C 175.7(2)
C21C C16C C17C C18C -4.9(3)
O2C C16C C17C C22C -6.2(3)
C21C C16C C17C C22C 173.18(19)
C16C C17C C18C C19C 2.1(4)
C22C C17C C18C C19C -176.1(2)
C17C C18C C19C C20C 1.0(4)
C17C C18C C19C C26C 179.6(2)
C18C C19C C20C C21C -1.2(4)
C26C C19C C20C C21C -179.9(2)
C19C C20C C21C C16C -1.6(4)
C19C C20C C21C C27C 176.0(2)
O2C C16C C21C C20C -175.9(2)
C17C C16C C21C C20C 4.7(3)
O2C C16C C21C C27C 6.4(3)
C17C C16C C21C C27C -172.9(2)
C18C C17C C22C C25C -114.8(2)
C16C C17C C22C C25C 67.1(3)
C18C C17C C22C C23D 69.2(10)
C16C C17C C22C C23D -108.9(10)
C18C C17C C22C C24D -159.7(12)
C16C C17C C22C C24D 22.2(12)
C18C C17C C22C C25D -46.9(10)
C16C C17C C22C C25D 135.0(10)
C18C C17C C22C C23C 4.9(3)
C16C C17C C22C C23C -173.2(2)
C18C C17C C22C C24C 123.2(2)
C16C C17C C22C C24C -54.9(3)
C20C C21C C27C C29C -119.6(2)
C16C C21C C27C C29C 58.0(3)
C20C C21C C27C C30C 116.4(2)
C16C C21C C27C C30C -66.0(3)
C20C C21C C27C C28C -1.8(3)
C16C C21C C27C C28C 175.8(2)
C34C O3C C31C C32C 4.5(3)
Mg2 O3C C31C C32C -160.73(16)
O3C C31C C32C C33C 20.4(3)
C31C C32C C33C C34C -36.5(3)
C31C O3C C34C C33C -28.1(3)
Mg2 O3C C34C C33C 137.39(17)
C32C C33C C34C O3C 39.9(2)
C38C O4C C35C C36C 42.5(3)
Mg2 O4C C35C C36C -137.2(2)
O4C C35C C36C C37C -36.5(3)
C35C C36C C37C C38C 17.2(3)
C35C O4C C38C C37C -31.7(3)
Mg2 O4C C38C C37C 148.08(17)
C36C C37C C38C O4C 7.9(3)
O2E Mg3 O1E C1E 2.6(4)
O4E Mg3 O1E C1E 146.1(3)
O3E Mg3 O1E C1E -120.4(3)
Mg3 O1E C1E C2E -65.2(4)
Mg3 O1E C1E C6E 115.3(3)
O1E C1E C2E C3E 176.7(2)
C6E C1E C2E C3E -3.8(3)
O1E C1E C2E C7E -7.9(3)
C6E C1E C2E C7E 171.6(2)
C1E C2E C3E C4E 1.1(4)
C7E C2E C3E C4E -174.9(2)
C2E C3E C4E C5E 1.5(4)
C2E C3E C4E C11E -179.2(2)
C3E C4E C5E C6E -1.3(4)
C11E C4E C5E C6E 179.4(2)
C4E C5E C6E C1E -1.5(3)
C4E C5E C6E C12E 176.2(2)
O1E C1E C6E C5E -176.4(2)
C2E C1E C6E C5E 4.0(3)
O1E C1E C6E C12E 5.9(3)
C2E C1E C6E C12E -173.6(2)
C3E C2E C7E C9E -169.9(2)
C1E C2E C7E C9E 14.5(3)
C3E C2E C7E C10E -49.1(3)
C1E C2E C7E C10E 135.3(2)
C3E C2E C7E C8E 68.8(3)
C1E C2E C7E C8E -106.8(3)
C5E C6E C12E C14E 118.2(2)
C1E C6E C12E C14E -64.2(3)
C5E C6E C12E C15E -118.8(2)
C1E C6E C12E C15E 58.8(3)
C5E C6E C12E C13E -1.1(3)
C1E C6E C12E C13E 176.5(2)
O2E C16E C17E C18E 177.7(2)
C21E C16E C17E C18E -2.3(3)
O2E C16E C17E C22E -0.6(3)
C21E C16E C17E C22E 179.3(2)
C16E C17E C18E C19E -0.5(3)
C22E C17E C18E C19E 177.8(2)
C17E C18E C19E C20E 1.8(4)
C17E C18E C19E C26E -176.2(2)
C18E C19E C20E C21E -0.2(3)
C26E C19E C20E C21E 177.8(2)
C19E C20E C21E C16E -2.7(3)
C19E C20E C21E C27E 178.1(2)
O2E C16E C21E C20E -176.2(2)
C17E C16E C21E C20E 3.9(3)
O2E C16E C21E C27E 3.0(3)
C17E C16E C21E C27E -176.9(2)
C18E C17E C22E C23E -116.5(2)
C16E C17E C22E C23E 61.8(3)
C18E C17E C22E C24E 120.6(2)
C16E C17E C22E C24E -61.1(3)
C18E C17E C22E C25E 1.9(3)
C16E C17E C22E C25E -179.8(2)
C20E C21E C27E C29E -122.8(2)
C16E C21E C27E C29E 58.0(3)
C20E C21E C27E C28E -4.3(3)
C16E C21E C27E C28E 176.4(2)
C20E C21E C27E C30E 114.9(2)
C16E C21E C27E C30E -64.3(3)
C34E O3E C31E C32E 39.8(3)
Mg3 O3E C31E C32E -140.6(2)
C34E O3E C31E C32F 0.7(8)
Mg3 O3E C31E C32F -179.7(8)
O3E C31E C32E C33E -37.3(4)
O3E C31E C32F C33E 24.7(13)
C31E C32F C33E C34E -38.5(11)
C31E C32E C33E C34E 21.4(4)
C31E O3E C34E C33E -26.1(3)
Mg3 O3E C34E C33E 154.3(2)
C32F C33E C34E O3E 40.2(7)
C32E C33E C34E O3E 2.1(4)
C38E O4E C35E C36E -27.9(3)
Mg3 O4E C35E C36E 142.34(17)
O4E C35E C36E C37E 39.6(3)
C35E C36E C37E C38E -36.4(3)
C35E O4E C38E C37E 4.5(3)
Mg3 O4E C38E C37E -165.11(16)
C36E C37E C38E O4E 20.3(3)

_cod_database_fobs_code 2021103
